data_1560142
loop_
_publ_author_name
'Freeman, Lucas A.'
'Obi, Akachukwu D.'
'Machost, Haleigh R.'
'Molino, Andrew'
'Nichols, Asa W.'
'Dickie, Diane A.'
'Wilson, David J. D.'
'Machan, Charles W.'
'Gilliard, Robert J.'

_publ_section_title
;
 Soluble, crystalline, and thermally stable alkali CO2&#x2212; and
 carbonite (CO22&#x2212;) clusters supported by cyclic(alkyl)(amino)
 carbenes
;
_journal_issue 10
_journal_name_full 'Chemical Science'
_journal_page_first 3544
_journal_page_last 3550
_journal_paper_doi 10.1039/D0SC06851A
_journal_volume 12
_journal_year 2021
_chemical_formula_sum 'C144 H224 N6 Na12 O12'
_chemical_formula_weight 2507.16
_chemical_properties_physical Air-sensitive,Moisture-sensitive
_space_group_crystal_system monoclinic
_space_group_IT_number 14
_space_group_name_Hall '-P 2yn'
_space_group_name_H-M_alt 'P 1 21/n 1'
_atom_sites_solution_hydrogens geom
_atom_sites_solution_primary dual
_audit_update_record
;
2020-03-19 deposited with the CCDC.	2021-01-22 downloaded from the CCDC.
;
_cell_angle_alpha 90
_cell_angle_beta 102.473(2)
_cell_angle_gamma 90
_cell_formula_units_Z 4
_cell_length_a 16.2060(5)
_cell_length_b 29.7416(9)
_cell_length_c 30.0188(8)
_cell_measurement_reflns_used 6917
_cell_measurement_temperature 100.(2)
_cell_measurement_theta_max 67.8321
_cell_measurement_theta_min 2.9716
_cell_volume 14127.3(7)
_computing_cell_refinement 'SAINT V8.40A (Bruker Nano, Inc., 2019)'
_computing_data_collection 'Bruker Instrument Service v2017.5.0.0'
_computing_data_reduction 'SAINT V8.40A (Bruker Nano, Inc., 2019)'
_computing_structure_refinement 'SHELXL-2018/3 (Sheldrick, 2018)'
_computing_structure_solution 'SHELXT 2014/5 (Sheldrick, 2014)'
_diffrn_ambient_temperature 100.(2)
_diffrn_detector_area_resol_mean 8.3333
_diffrn_measured_fraction_theta_full 0.999
_diffrn_measured_fraction_theta_max 0.999
_diffrn_measurement_device_type 'Bruker Kappa APEXII Duo'
_diffrn_measurement_method '\w scans'
_diffrn_radiation_monochromator 'multi-layer mirror'
_diffrn_radiation_type 'Cu K\a'
_diffrn_radiation_wavelength 1.54178
_diffrn_reflns_av_R_equivalents 0.1306
_diffrn_reflns_av_unetI/netI 0.1075
_diffrn_reflns_limit_h_max 19
_diffrn_reflns_limit_h_min -19
_diffrn_reflns_limit_k_max 35
_diffrn_reflns_limit_k_min -35
_diffrn_reflns_limit_l_max 30
_diffrn_reflns_limit_l_min -36
_diffrn_reflns_number 107931
_diffrn_reflns_theta_full 68.36
_diffrn_reflns_theta_max 68.36
_diffrn_reflns_theta_min 2.12
_diffrn_source 'Incoatec Microfocus I\mS'
_exptl_absorpt_coefficient_mu 0.891
_exptl_absorpt_correction_T_max 0.93
_exptl_absorpt_correction_T_min 0.77
_exptl_absorpt_correction_type multi-scan
_exptl_absorpt_process_details
;
SADABS-2016/2 - Bruker AXS area detector scaling and absorption correction
;
_exptl_crystal_colour orange
_exptl_crystal_density_diffrn 1.179
_exptl_crystal_density_method 'not measured'
_exptl_crystal_description plate
_exptl_crystal_F_000 5432
_exptl_crystal_recrystallization_method 'Re-crystallisation from solvent: hexanes'
_exptl_crystal_size_max 0.233
_exptl_crystal_size_mid 0.102
_exptl_crystal_size_min 0.080
_refine_diff_density_max 0.900
_refine_diff_density_min -0.423
_refine_ls_extinction_method none
_refine_ls_goodness_of_fit_ref 1.021
_refine_ls_hydrogen_treatment constr
_refine_ls_matrix_type full
_refine_ls_number_parameters 1617
_refine_ls_number_reflns 25912
_refine_ls_number_restraints 0
_refine_ls_restrained_S_all 1.021
_refine_ls_R_factor_all 0.1231
_refine_ls_R_factor_gt 0.0704
_refine_ls_shift/su_max 0.001
_refine_ls_shift/su_mean 0.000
_refine_ls_structure_factor_coef Fsqd
_refine_ls_weighting_details 'w=1/[\s^2^(Fo^2^)+(0.0810P)^2^+6.0957P] where P=(Fo^2^+2Fc^2^)/3'
_refine_ls_weighting_scheme calc
_refine_ls_wR_factor_gt 0.1646
_refine_ls_wR_factor_ref 0.1959
_reflns_number_gt 15555
_reflns_number_total 25912
_reflns_threshold_expression 'I > 2\s(I)'
_cod_data_source_file d0sc06851a2.cif
_cod_data_source_block 7
_cod_depositor_comments
;
The following automatic conversions were performed:

data item '_exptl_absorpt_correction_type' value 'Multi-Scan' was
changed to 'multi-scan' in accordance with the
/home/data/users/saulius/crontab/automatic-downloads/rss-feeds/RSC/lib/dictionaries/cif_core.dic
dictionary named 'cif_core.dic' version 2.4.2 last updated on
2011-04-26.

Automatic conversion script
Id: cif_fix_values 7556 2019-12-06 15:28:31Z antanas 

 Adding full bibliography for 1560139--1560146.cif.
;
_cod_original_sg_symbol_H-M 'P 21/n'
_cod_database_code 1560142

loop_
_space_group_symop_operation_xyz
'x, y, z'
'-x+1/2, y+1/2, -z+1/2'
'-x, -y, -z'
'x-1/2, -y-1/2, z-1/2'

loop_
_atom_site_type_symbol
_atom_site_label
_atom_site_fract_x
_atom_site_fract_y
_atom_site_fract_z
_atom_site_U_iso_or_equiv
_atom_site_adp_type
_atom_site_calc_flag
_atom_site_refinement_flags_adp
_atom_site_refinement_flags_occupancy
_atom_site_refinement_flags_posn
_atom_site_occupancy
_atom_site_disorder_assembly
_atom_site_disorder_group
Na Na1 0.43933(8) 0.39340(5) 0.64897(5) 0.0266(3) Uani d . . . 1 . .
Na Na2 0.33906(10) 0.49952(5) 0.62023(5) 0.0321(3) Uani d . . . 1 . .
Na Na3 0.37863(8) 0.45001(5) 0.71871(5) 0.0257(3) Uani d . . . 1 . .
Na Na4 0.43404(10) 0.55807(5) 0.74966(5) 0.0313(3) Uani d . . . 1 . .
Na Na5 0.55392(9) 0.45999(5) 0.77370(5) 0.0265(3) Uani d . . . 1 . .
Na Na6 0.61478(8) 0.39499(5) 0.71122(5) 0.0259(3) Uani d . . . 1 . .
Na Na7 0.51084(9) 0.38021(5) 0.82902(5) 0.0292(3) Uani d . . . 1 . .
Na Na8 0.75933(9) 0.30921(6) 0.73235(5) 0.0314(3) Uani d . . . 1 . .
Na Na9 0.67211(9) 0.29790(5) 0.85820(5) 0.0299(3) Uani d . . . 1 . .
Na Na10 0.55989(8) 0.31752(5) 0.75785(5) 0.0264(3) Uani d . . . 1 . .
Na Na11 0.38517(9) 0.31257(5) 0.69835(5) 0.0272(3) Uani d . . . 1 . .
Na Na12 0.32974(9) 0.36944(5) 0.76724(5) 0.0285(3) Uani d . . . 1 . .
O O1 0.31314(15) 0.37910(9) 0.69145(8) 0.0266(5) Uani d . . . 1 . .
O O2 0.31683(14) 0.43045(9) 0.63657(8) 0.0243(5) Uani d . . . 1 . .
O O3 0.43122(15) 0.51149(8) 0.68944(8) 0.0232(5) Uani d . . . 1 . .
O O4 0.51842(14) 0.45013(8) 0.69482(8) 0.0222(5) Uani d . . . 1 . .
O O5 0.45439(17) 0.49936(9) 0.79536(9) 0.0316(6) Uani d . . . 1 . .
O O6 0.40792(16) 0.42750(9) 0.79687(8) 0.0286(6) Uani d . . . 1 . .
O O7 0.62071(14) 0.39489(9) 0.78985(8) 0.0241(5) Uani d . . . 1 . .
O O8 0.69708(15) 0.33026(9) 0.79032(8) 0.0247(5) Uani d . . . 1 . .
O O9 0.53597(15) 0.30660(9) 0.83390(8) 0.0258(5) Uani d . . . 1 . .
O O10 0.42393(15) 0.31130(9) 0.77440(8) 0.0276(6) Uani d . . . 1 . .
O O11 0.64959(16) 0.33195(10) 0.68092(9) 0.0328(6) Uani d . . . 1 . .
O O12 0.50849(15) 0.33034(9) 0.67921(8) 0.0263(5) Uani d . . . 1 . .
N N1 0.15351(18) 0.40358(10) 0.58414(10) 0.0233(6) Uani d . . . 1 . .
N N2 0.50729(18) 0.55514(10) 0.62749(9) 0.0224(6) Uani d . . . 1 . .
N N3 0.3821(2) 0.52548(11) 0.86947(10) 0.0297(7) Uani d . . . 1 . .
N N4 0.82552(18) 0.35844(11) 0.86141(10) 0.0240(6) Uani d . . . 1 . .
N N5 0.44586(18) 0.25145(11) 0.88530(10) 0.0276(7) Uani d . . . 1 . .
N N6 0.63185(19) 0.27659(11) 0.60236(10) 0.0279(7) Uani d . . . 1 . .
C C1 0.2720(2) 0.39829(12) 0.65153(12) 0.0230(7) Uani d . . . 1 . .
C C2 0.1916(2) 0.38751(13) 0.62961(12) 0.0228(7) Uani d . . . 1 . .
C C3 0.1320(2) 0.35166(14) 0.64294(13) 0.0299(8) Uani d . . . 1 . .
C C4 0.0619(2) 0.34825(14) 0.59913(13) 0.0283(8) Uani d . . . 1 . .
H H4A 0.047118 0.31634 0.592169 0.034 Uiso calc U . R 1 . .
H H4B 0.010545 0.36421 0.603408 0.034 Uiso calc U . R 1 . .
C C5 0.0948(2) 0.36961(14) 0.55978(13) 0.0286(8) Uani d . . . 1 . .
C C6 0.1396(3) 0.33332(15) 0.53676(15) 0.0388(10) Uani d . . . 1 . .
H H6A 0.15347 0.345728 0.50903 0.058 Uiso calc U . R 1 . .
H H6B 0.102113 0.307343 0.528789 0.058 Uiso calc U . R 1 . .
H H6C 0.191632 0.323881 0.557852 0.058 Uiso calc U . R 1 . .
C C7 0.0241(3) 0.39037(15) 0.52412(14) 0.0371(9) Uani d . . . 1 . .
H H7A -0.006952 0.412093 0.538787 0.056 Uiso calc U . R 1 . .
H H7B -0.014527 0.366684 0.509585 0.056 Uiso calc U . R 1 . .
H H7C 0.048213 0.405711 0.500987 0.056 Uiso calc U . R 1 . .
C C8 0.1762(3) 0.30717(15) 0.65593(16) 0.0394(10) Uani d . . . 1 . .
H H8A 0.222064 0.312146 0.683172 0.047 Uiso calc U . R 1 . .
H H8B 0.203055 0.297785 0.630761 0.047 Uiso calc U . R 1 . .
C C9 0.1208(3) 0.26785(17) 0.6663(2) 0.0549(14) Uani d . . . 1 . .
H H9A 0.073834 0.263006 0.640153 0.082 Uiso calc U . R 1 . .
H H9B 0.098465 0.275165 0.693308 0.082 Uiso calc U . R 1 . .
H H9C 0.155092 0.240463 0.67218 0.082 Uiso calc U . R 1 . .
C C10 0.0875(3) 0.36906(16) 0.68114(15) 0.0397(10) Uani d . . . 1 . .
H H10A 0.056347 0.396915 0.669944 0.048 Uiso calc U . R 1 . .
H H10B 0.045062 0.346382 0.685306 0.048 Uiso calc U . R 1 . .
C C11 0.1429(3) 0.37885(18) 0.72711(15) 0.0440(11) Uani d . . . 1 . .
H H11A 0.185024 0.40154 0.723881 0.066 Uiso calc U . R 1 . .
H H11C 0.171569 0.351211 0.739786 0.066 Uiso calc U . R 1 . .
H H11B 0.1081 0.390173 0.747639 0.066 Uiso calc U . R 1 . .
C C12 0.1595(2) 0.44815(13) 0.56785(11) 0.0235(7) Uani d . . . 1 . .
C C13 0.2123(2) 0.45698(13) 0.53716(12) 0.0279(8) Uani d . . . 1 . .
C C14 0.2187(3) 0.50114(15) 0.52152(13) 0.0364(9) Uani d . . . 1 . .
H H14 0.254692 0.507153 0.50109 0.044 Uiso calc U . R 1 . .
C C15 0.1735(3) 0.53604(15) 0.53535(15) 0.0403(10) Uani d . . . 1 . .
H H15 0.179488 0.565858 0.525152 0.048 Uiso calc U . R 1 . .
C C16 0.1199(3) 0.52705(15) 0.56397(15) 0.0384(10) Uani d . . . 1 . .
H H16 0.087948 0.550901 0.57283 0.046 Uiso calc U . R 1 . .
C C17 0.1112(2) 0.48356(14) 0.58047(13) 0.0293(8) Uani d . . . 1 . .
C C18 0.0491(2) 0.47582(15) 0.61032(13) 0.0326(9) Uani d . . . 1 . .
H H18 0.040868 0.442602 0.612162 0.039 Uiso calc U . R 1 . .
C C19 -0.0381(3) 0.49679(18) 0.59114(17) 0.0474(12) Uani d . . . 1 . .
H H19A -0.03287 0.529613 0.590822 0.071 Uiso calc U . R 1 . .
H H19B -0.077258 0.488218 0.610396 0.071 Uiso calc U . R 1 . .
H H19C -0.059708 0.485914 0.55999 0.071 Uiso calc U . R 1 . .
C C20 0.0852(3) 0.49273(19) 0.65895(15) 0.0512(13) Uani d . . . 1 . .
H H20A 0.138869 0.477497 0.671314 0.077 Uiso calc U . R 1 . .
H H20B 0.045039 0.486229 0.678288 0.077 Uiso calc U . R 1 . .
H H20C 0.094661 0.525239 0.658304 0.077 Uiso calc U . R 1 . .
C C21 0.2613(2) 0.42011(14) 0.52019(12) 0.0275(8) Uani d . . . 1 . .
H H21 0.252596 0.391761 0.536501 0.033 Uiso calc U . R 1 . .
C C22 0.3562(2) 0.43022(16) 0.53040(13) 0.0367(10) Uani d . . . 1 . .
H H22A 0.366537 0.457158 0.513606 0.055 Uiso calc U . R 1 . .
H H22B 0.386455 0.404644 0.520908 0.055 Uiso calc U . R 1 . .
H H22C 0.376346 0.435325 0.563199 0.055 Uiso calc U . R 1 . .
C C23 0.2280(2) 0.41234(16) 0.46875(12) 0.0354(9) Uani d . . . 1 . .
H H23A 0.167653 0.405024 0.462885 0.053 Uiso calc U . R 1 . .
H H23B 0.258919 0.387382 0.458621 0.053 Uiso calc U . R 1 . .
H H23C 0.236248 0.439667 0.451998 0.053 Uiso calc U . R 1 . .
C C24 0.4949(2) 0.49086(12) 0.67621(11) 0.0219(7) Uani d . . . 1 . .
C C25 0.5337(2) 0.51042(12) 0.64488(12) 0.0215(7) Uani d . . . 1 . .
C C26 0.6016(2) 0.49115(12) 0.62136(12) 0.0227(7) Uani d . . . 1 . .
C C27 0.6156(2) 0.53140(13) 0.59115(12) 0.0253(7) Uani d . . . 1 . .
H H27A 0.667506 0.547884 0.605757 0.03 Uiso calc U . R 1 . .
H H27B 0.6225 0.520483 0.561003 0.03 Uiso calc U . R 1 . .
C C28 0.5386(2) 0.56270(13) 0.58523(12) 0.0247(8) Uani d . . . 1 . .
C C29 0.5638(3) 0.61165(13) 0.57967(13) 0.0320(8) Uani d . . . 1 . .
H H29A 0.51391 0.63095 0.57654 0.048 Uiso calc U . R 1 . .
H H29B 0.587431 0.61444 0.552362 0.048 Uiso calc U . R 1 . .
H H29C 0.606319 0.620884 0.606547 0.048 Uiso calc U . R 1 . .
C C30 0.4696(2) 0.54944(14) 0.54401(12) 0.0292(8) Uani d . . . 1 . .
H H30A 0.447434 0.519684 0.549186 0.044 Uiso calc U . R 1 . .
H H30B 0.493334 0.548597 0.516642 0.044 Uiso calc U . R 1 . .
H H30C 0.423716 0.571562 0.539794 0.044 Uiso calc U . R 1 . .
C C31 0.5669(2) 0.45022(13) 0.59127(12) 0.0262(8) Uani d . . . 1 . .
H H31A 0.547287 0.427566 0.610807 0.031 Uiso calc U . R 1 . .
H H31B 0.516984 0.460152 0.568205 0.031 Uiso calc U . R 1 . .
C C32 0.6283(2) 0.42729(14) 0.56643(13) 0.0325(9) Uani d . . . 1 . .
H H32A 0.64794 0.449096 0.546538 0.049 Uiso calc U . R 1 . .
H H32B 0.59957 0.402386 0.547987 0.049 Uiso calc U . R 1 . .
H H32C 0.6768 0.415659 0.588802 0.049 Uiso calc U . R 1 . .
C C33 0.6838(2) 0.47544(14) 0.65537(12) 0.0266(8) Uani d . . . 1 . .
H H33A 0.682436 0.487283 0.686031 0.032 Uiso calc U . R 1 . .
H H33B 0.682852 0.442216 0.657231 0.032 Uiso calc U . R 1 . .
C C34 0.7675(2) 0.48974(15) 0.64354(14) 0.0349(9) Uani d . . . 1 . .
H H34A 0.765518 0.483427 0.611284 0.052 Uiso calc U . R 1 . .
H H34B 0.814148 0.472917 0.662524 0.052 Uiso calc U . R 1 . .
H H34C 0.776315 0.522012 0.649262 0.052 Uiso calc U . R 1 . .
C C35 0.5066(2) 0.59147(12) 0.65886(12) 0.0255(8) Uani d . . . 1 . .
C C36 0.5758(2) 0.60235(13) 0.69416(12) 0.0293(8) Uani d . . . 1 . .
C C37 0.5671(3) 0.63786(14) 0.72361(14) 0.0353(9) Uani d . . . 1 . .
H H37 0.61288 0.644563 0.748304 0.042 Uiso calc U . R 1 . .
C C38 0.4941(3) 0.66349(15) 0.71803(14) 0.0376(10) Uani d . . . 1 . .
H H38 0.490507 0.687815 0.73803 0.045 Uiso calc U . R 1 . .
C C39 0.4268(3) 0.65294(14) 0.68275(13) 0.0328(9) Uani d . . . 1 . .
H H39 0.376704 0.670497 0.678296 0.039 Uiso calc U . R 1 . .
C C40 0.4312(2) 0.61701(12) 0.65369(12) 0.0268(8) Uani d . . . 1 . .
C C41 0.3521(2) 0.60574(13) 0.61826(13) 0.0304(8) Uani d . . . 1 . .
H H41 0.363918 0.577807 0.602171 0.036 Uiso calc U . R 1 . .
C C42 0.3274(3) 0.64276(15) 0.58209(14) 0.0391(10) Uani d . . . 1 . .
H H42A 0.319211 0.671174 0.597103 0.059 Uiso calc U . R 1 . .
H H42B 0.274758 0.634357 0.560897 0.059 Uiso calc U . R 1 . .
H H42C 0.372434 0.646355 0.565225 0.059 Uiso calc U . R 1 . .
C C43 0.2782(2) 0.59544(14) 0.64147(14) 0.0332(9) Uani d . . . 1 . .
H H43C 0.294272 0.570913 0.66344 0.05 Uiso calc U . R 1 . .
H H43A 0.228532 0.58651 0.618325 0.05 Uiso calc U . R 1 . .
H H43B 0.264909 0.622337 0.657416 0.05 Uiso calc U . R 1 . .
C C44 0.6590(2) 0.57790(13) 0.70200(13) 0.0300(8) Uani d . . . 1 . .
H H44 0.655864 0.555492 0.676854 0.036 Uiso calc U . R 1 . .
C C45 0.6746(3) 0.55197(15) 0.74735(14) 0.0400(10) Uani d . . . 1 . .
H H45A 0.678092 0.573228 0.772634 0.06 Uiso calc U . R 1 . .
H H45B 0.727726 0.535199 0.751255 0.06 Uiso calc U . R 1 . .
H H45C 0.627896 0.530968 0.74706 0.06 Uiso calc U . R 1 . .
C C46 0.7337(3) 0.60957(15) 0.70102(15) 0.0397(10) Uani d . . . 1 . .
H H46A 0.72546 0.624008 0.671037 0.059 Uiso calc U . R 1 . .
H H46B 0.786399 0.59223 0.70676 0.059 Uiso calc U . R 1 . .
H H46C 0.736935 0.632637 0.724647 0.059 Uiso calc U . R 1 . .
C C47 0.4123(2) 0.46949(13) 0.81483(12) 0.0275(8) Uani d . . . 1 . .
C C48 0.3724(2) 0.48119(13) 0.84924(12) 0.0279(8) Uani d . . . 1 . .
C C49 0.3256(2) 0.45022(14) 0.87640(13) 0.0320(9) Uani d . . . 1 . .
C C50 0.2959(3) 0.48366(14) 0.90843(13) 0.0339(9) Uani d . . . 1 . .
H H50A 0.297061 0.469476 0.938395 0.041 Uiso calc U . R 1 . .
H H50B 0.237409 0.493594 0.895278 0.041 Uiso calc U . R 1 . .
C C51 0.3574(3) 0.52438(15) 0.91407(13) 0.0325(9) Uani d . . . 1 . .
C C52 0.3129(3) 0.56810(14) 0.92341(13) 0.0344(9) Uani d . . . 1 . .
H H52A 0.350587 0.593726 0.922632 0.052 Uiso calc U . R 1 . .
H H52B 0.29889 0.566338 0.953525 0.052 Uiso calc U . R 1 . .
H H52C 0.260965 0.572031 0.900005 0.052 Uiso calc U . R 1 . .
C C53 0.4339(3) 0.51608(17) 0.95247(13) 0.0408(10) Uani d . . . 1 . .
H H53A 0.467227 0.491173 0.94415 0.061 Uiso calc U . R 1 . .
H H53B 0.415113 0.508434 0.98044 0.061 Uiso calc U . R 1 . .
H H53C 0.468826 0.543286 0.957581 0.061 Uiso calc U . R 1 . .
C C54 0.3860(3) 0.41253(14) 0.90157(13) 0.0334(9) Uani d . . . 1 . .
H H54A 0.379697 0.385806 0.881454 0.04 Uiso calc U . R 1 . .
H H54B 0.444873 0.423284 0.905186 0.04 Uiso calc U . R 1 . .
C C55 0.3736(3) 0.39739(16) 0.94855(15) 0.0419(10) Uani d . . . 1 . .
H H55A 0.313684 0.390962 0.946817 0.063 Uiso calc U . R 1 . .
H H55B 0.392227 0.42134 0.970878 0.063 Uiso calc U . R 1 . .
H H55C 0.406989 0.370202 0.957954 0.063 Uiso calc U . R 1 . .
C C56 0.2464(3) 0.42764(15) 0.84500(15) 0.0373(10) Uani d . . . 1 . .
H H56A 0.20913 0.451778 0.829278 0.045 Uiso calc U . R 1 . .
H H56B 0.265952 0.410017 0.821268 0.045 Uiso calc U . R 1 . .
C C57 0.1932(3) 0.39648(17) 0.86871(16) 0.0470(11) Uani d . . . 1 . .
H H57A 0.142284 0.387123 0.846691 0.07 Uiso calc U . R 1 . .
H H57B 0.177028 0.412609 0.893975 0.07 Uiso calc U . R 1 . .
H H57C 0.226565 0.369893 0.880538 0.07 Uiso calc U . R 1 . .
C C58 0.3760(2) 0.56513(13) 0.84259(12) 0.0294(8) Uani d . . . 1 . .
C C59 0.4451(3) 0.59478(15) 0.84888(13) 0.0348(9) Uani d . . . 1 . .
C C60 0.4390(3) 0.63465(14) 0.82385(14) 0.0372(9) Uani d . . . 1 . .
H H60 0.48501 0.655157 0.829397 0.045 Uiso calc U . R 1 . .
C C61 0.3673(3) 0.64498(15) 0.79114(15) 0.0412(10) Uani d . . . 1 . .
H H61 0.364226 0.672136 0.774191 0.049 Uiso calc U . R 1 . .
C C62 0.3005(3) 0.61527(15) 0.78354(14) 0.0361(9) Uani d . . . 1 . .
H H62 0.252193 0.621744 0.760244 0.043 Uiso calc U . R 1 . .
C C63 0.3017(3) 0.57577(14) 0.80913(12) 0.0317(9) Uani d . . . 1 . .
C C64 0.2243(3) 0.54595(15) 0.80061(14) 0.0370(10) Uani d . . . 1 . .
H H64 0.230988 0.524402 0.826717 0.044 Uiso calc U . R 1 . .
C C65 0.1428(3) 0.57175(18) 0.79878(18) 0.0518(12) Uani d . . . 1 . .
H H65A 0.148448 0.590503 0.826117 0.078 Uiso calc U . R 1 . .
H H65B 0.096095 0.550484 0.797465 0.078 Uiso calc U . R 1 . .
H H65C 0.131098 0.590899 0.771575 0.078 Uiso calc U . R 1 . .
C C66 0.2190(3) 0.51814(17) 0.75714(15) 0.0473(11) Uani d . . . 1 . .
H H66A 0.215414 0.538347 0.731011 0.071 Uiso calc U . R 1 . .
H H66B 0.168579 0.499 0.752249 0.071 Uiso calc U . R 1 . .
H H66C 0.269474 0.499262 0.760346 0.071 Uiso calc U . R 1 . .
C C67 0.5291(3) 0.58364(15) 0.88123(13) 0.0344(9) Uani d . . . 1 . .
H H67 0.523537 0.553333 0.894694 0.041 Uiso calc U . R 1 . .
C C68 0.6002(3) 0.58107(16) 0.85510(15) 0.0407(10) Uani d . . . 1 . .
H H68A 0.585775 0.55866 0.830715 0.061 Uiso calc U . R 1 . .
H H68B 0.652907 0.572369 0.876031 0.061 Uiso calc U . R 1 . .
H H68C 0.607347 0.610515 0.841789 0.061 Uiso calc U . R 1 . .
C C69 0.5505(3) 0.61730(18) 0.92032(16) 0.0505(12) Uani d . . . 1 . .
H H69A 0.559788 0.647008 0.908175 0.076 Uiso calc U . R 1 . .
H H69B 0.601821 0.607602 0.941832 0.076 Uiso calc U . R 1 . .
H H69C 0.503541 0.618914 0.936088 0.076 Uiso calc U . R 1 . .
C C70 0.6903(2) 0.37060(13) 0.80891(12) 0.0231(7) Uani d . . . 1 . .
C C71 0.7509(2) 0.38584(12) 0.84460(11) 0.0218(7) Uani d . . . 1 . .
C C72 0.7513(2) 0.42873(13) 0.87306(12) 0.0252(8) Uani d . . . 1 . .
C C73 0.8390(2) 0.42536(14) 0.90634(13) 0.0314(8) Uani d . . . 1 . .
H H73A 0.880267 0.445095 0.895875 0.038 Uiso calc U . R 1 . .
H H73B 0.834669 0.434999 0.937311 0.038 Uiso calc U . R 1 . .
C C74 0.8683(2) 0.37581(14) 0.90719(12) 0.0291(8) Uani d . . . 1 . .
C C75 0.9643(3) 0.37345(16) 0.91543(15) 0.0427(11) Uani d . . . 1 . .
H H75A 0.981846 0.342093 0.913594 0.064 Uiso calc U . R 1 . .
H H75B 0.989092 0.38546 0.945765 0.064 Uiso calc U . R 1 . .
H H75C 0.983734 0.391278 0.892218 0.064 Uiso calc U . R 1 . .
C C76 0.8387(3) 0.34881(15) 0.94438(13) 0.0397(10) Uani d . . . 1 . .
H H76A 0.776943 0.346491 0.936832 0.06 Uiso calc U . R 1 . .
H H76B 0.856842 0.364081 0.973799 0.06 Uiso calc U . R 1 . .
H H76C 0.863448 0.318622 0.94626 0.06 Uiso calc U . R 1 . .
C C77 0.6798(3) 0.42666(14) 0.89983(13) 0.0328(9) Uani d . . . 1 . .
H H77A 0.625299 0.424245 0.877482 0.039 Uiso calc U . R 1 . .
H H77B 0.687058 0.398689 0.918152 0.039 Uiso calc U . R 1 . .
C C78 0.6735(3) 0.46612(16) 0.93192(15) 0.0416(10) Uani d . . . 1 . .
H H78A 0.665694 0.494194 0.914416 0.062 Uiso calc U . R 1 . .
H H78B 0.725552 0.467933 0.955594 0.062 Uiso calc U . R 1 . .
H H78C 0.625255 0.461425 0.946219 0.062 Uiso calc U . R 1 . .
C C79 0.7381(2) 0.47281(13) 0.84410(12) 0.0276(8) Uani d . . . 1 . .
H H79A 0.742886 0.465076 0.812674 0.033 Uiso calc U . R 1 . .
H H79B 0.679525 0.483228 0.842404 0.033 Uiso calc U . R 1 . .
C C80 0.7974(3) 0.51237(14) 0.86014(14) 0.0362(9) Uani d . . . 1 . .
H H80A 0.776911 0.539059 0.841945 0.054 Uiso calc U . R 1 . .
H H80B 0.854419 0.504922 0.856361 0.054 Uiso calc U . R 1 . .
H H80C 0.798914 0.518478 0.892382 0.054 Uiso calc U . R 1 . .
C C81 0.8745(2) 0.34355(13) 0.82928(12) 0.0257(8) Uani d . . . 1 . .
C C82 0.8936(2) 0.29710(13) 0.82844(13) 0.0289(8) Uani d . . . 1 . .
C C83 0.9352(2) 0.28073(15) 0.79550(14) 0.0348(9) Uani d . . . 1 . .
H H83 0.948725 0.249647 0.79538 0.042 Uiso calc U . R 1 . .
C C84 0.9571(2) 0.30843(15) 0.76341(14) 0.0348(9) Uani d . . . 1 . .
H H84 0.983634 0.296587 0.74068 0.042 Uiso calc U . R 1 . .
C C85 0.9398(2) 0.35382(14) 0.76464(14) 0.0317(8) Uani d . . . 1 . .
H H85 0.955036 0.373064 0.742468 0.038 Uiso calc U . R 1 . .
C C86 0.9004(2) 0.37234(14) 0.79768(13) 0.0276(8) Uani d . . . 1 . .
C C87 0.8892(2) 0.42290(14) 0.79708(14) 0.0320(9) Uani d . . . 1 . .
H H87 0.863024 0.431356 0.823157 0.038 Uiso calc U . R 1 . .
C C88 0.9739(3) 0.44784(17) 0.80288(19) 0.0496(12) Uani d . . . 1 . .
H H88A 1.013938 0.43573 0.829371 0.074 Uiso calc U . R 1 . .
H H88B 0.965127 0.47995 0.807536 0.074 Uiso calc U . R 1 . .
H H88C 0.996609 0.443743 0.775431 0.074 Uiso calc U . R 1 . .
C C89 0.8294(3) 0.43747(16) 0.75300(14) 0.0410(10) Uani d . . . 1 . .
H H89A 0.852385 0.427993 0.726849 0.061 Uiso calc U . R 1 . .
H H89B 0.823448 0.470263 0.752723 0.061 Uiso calc U . R 1 . .
H H89C 0.77399 0.423514 0.751096 0.061 Uiso calc U . R 1 . .
C C90 0.8673(2) 0.26344(14) 0.86056(14) 0.0325(9) Uani d . . . 1 . .
H H90 0.834327 0.279727 0.88012 0.039 Uiso calc U . R 1 . .
C C91 0.9435(3) 0.24085(17) 0.89186(17) 0.0479(12) Uani d . . . 1 . .
H H91A 0.975564 0.223833 0.873325 0.072 Uiso calc U . R 1 . .
H H91B 0.923681 0.220397 0.91291 0.072 Uiso calc U . R 1 . .
H H91C 0.979966 0.263915 0.90933 0.072 Uiso calc U . R 1 . .
C C92 0.8100(3) 0.22719(15) 0.83338(16) 0.0414(10) Uani d . . . 1 . .
H H92A 0.760779 0.24151 0.813816 0.062 Uiso calc U . R 1 . .
H H92B 0.791088 0.206522 0.854568 0.062 Uiso calc U . R 1 . .
H H92C 0.841625 0.210424 0.814444 0.062 Uiso calc U . R 1 . .
C C93 0.4570(2) 0.29351(12) 0.81622(12) 0.0246(7) Uani d . . . 1 . .
C C94 0.4144(2) 0.26395(13) 0.83769(12) 0.0265(8) Uani d . . . 1 . .
C C95 0.3240(3) 0.24663(15) 0.82162(14) 0.0366(9) Uani d . . . 1 . .
C C96 0.3121(2) 0.21875(15) 0.86266(15) 0.0369(10) Uani d . . . 1 . .
H H96A 0.321217 0.18649 0.857169 0.044 Uiso calc U . R 1 . .
H H96B 0.253838 0.222521 0.867316 0.044 Uiso calc U . R 1 . .
C C97 0.3760(3) 0.23479(17) 0.90504(14) 0.0394(10) Uani d . . . 1 . .
C C98 0.4036(3) 0.1969(2) 0.93889(19) 0.0652(18) Uani d . . . 1 . .
H H98A 0.42307 0.171395 0.923265 0.098 Uiso calc U . R 1 . .
H H98B 0.355801 0.187545 0.951873 0.098 Uiso calc U . R 1 . .
H H98C 0.44978 0.20742 0.963391 0.098 Uiso calc U . R 1 . .
C C99 0.3366(3) 0.2735(2) 0.92776(19) 0.0664(18) Uani d . . . 1 . .
H H99A 0.374975 0.281906 0.956466 0.1 Uiso calc U . R 1 . .
H H99B 0.282448 0.263684 0.933958 0.1 Uiso calc U . R 1 . .
H H99C 0.327331 0.299545 0.907254 0.1 Uiso calc U . R 1 . .
C C100 0.3138(3) 0.2107(2) 0.78140(18) 0.0583(14) Uani d . . . 1 . .
H H10C 0.349968 0.184673 0.793363 0.07 Uiso calc U . R 1 . .
H H10D 0.254592 0.199911 0.775383 0.07 Uiso calc U . R 1 . .
C C101 0.3321(3) 0.2222(2) 0.73793(19) 0.0592(14) Uani d . . . 1 . .
H H10G 0.319246 0.196528 0.717155 0.089 Uiso calc U . R 1 . .
H H10F 0.392046 0.229988 0.742091 0.089 Uiso calc U . R 1 . .
H H10E 0.297457 0.24802 0.724985 0.089 Uiso calc U . R 1 . .
C C102 0.2611(3) 0.28461(18) 0.8102(2) 0.0612(17) Uani d . . . 1 . .
H H10H 0.267935 0.298167 0.781065 0.073 Uiso calc U . R 1 . .
H H10I 0.27648 0.30792 0.834066 0.073 Uiso calc U . R 1 . .
C C103 0.1666(3) 0.2733(2) 0.8056(3) 0.090(3) Uani d . . . 1 . .
H H10J 0.152123 0.246812 0.785969 0.136 Uiso calc U . R 1 . .
H H10K 0.132096 0.298878 0.791978 0.136 Uiso calc U . R 1 . .
H H10L 0.155643 0.266933 0.835788 0.136 Uiso calc U . R 1 . .
C C104 0.5320(2) 0.23909(13) 0.90230(12) 0.0273(8) Uani d . . . 1 . .
C C105 0.5699(2) 0.20390(14) 0.88258(13) 0.0302(8) Uani d . . . 1 . .
C C106 0.6564(2) 0.19600(15) 0.89707(13) 0.0328(9) Uani d . . . 1 . .
H H106 0.682042 0.172734 0.883105 0.039 Uiso calc U . R 1 . .
C C107 0.7058(3) 0.22161(15) 0.93166(13) 0.0351(9) Uani d . . . 1 . .
H H107 0.764968 0.216599 0.940675 0.042 Uiso calc U . R 1 . .
C C108 0.6675(3) 0.25423(15) 0.95250(13) 0.0341(9) Uani d . . . 1 . .
H H108 0.700622 0.270896 0.97695 0.041 Uiso calc U . R 1 . .
C C109 0.5810(2) 0.26368(14) 0.93881(12) 0.0284(8) Uani d . . . 1 . .
C C110 0.5442(3) 0.30084(14) 0.96276(14) 0.0358(9) Uani d . . . 1 . .
H H110 0.48372 0.304567 0.946861 0.043 Uiso calc U . R 1 . .
C C111 0.5886(3) 0.34572(15) 0.95982(18) 0.0494(12) Uani d . . . 1 . .
H H11D 0.647259 0.343779 0.976975 0.074 Uiso calc U . R 1 . .
H H11E 0.559213 0.369536 0.972778 0.074 Uiso calc U . R 1 . .
H H11F 0.587837 0.352625 0.927807 0.074 Uiso calc U . R 1 . .
C C112 0.5460(3) 0.28936(18) 1.01299(16) 0.0515(12) Uani d . . . 1 . .
H H11G 0.517442 0.260562 1.01461 0.077 Uiso calc U . R 1 . .
H H11H 0.517005 0.31303 1.026384 0.077 Uiso calc U . R 1 . .
H H11I 0.604795 0.287183 1.029925 0.077 Uiso calc U . R 1 . .
C C113 0.5203(3) 0.17319(15) 0.84658(14) 0.0371(9) Uani d . . . 1 . .
H H113 0.459185 0.181197 0.842606 0.045 Uiso calc U . R 1 . .
C C114 0.5301(3) 0.12351(16) 0.86089(19) 0.0540(13) Uani d . . . 1 . .
H H11J 0.588201 0.113746 0.861755 0.081 Uiso calc U . R 1 . .
H H11K 0.490804 0.105156 0.83883 0.081 Uiso calc U . R 1 . .
H H11L 0.517641 0.119965 0.891221 0.081 Uiso calc U . R 1 . .
C C115 0.5449(3) 0.18040(19) 0.80050(15) 0.0519(13) Uani d . . . 1 . .
H H11M 0.534951 0.211854 0.791131 0.078 Uiso calc U . R 1 . .
H H11N 0.51058 0.16078 0.777499 0.078 Uiso calc U . R 1 . .
H H11O 0.604817 0.173176 0.803443 0.078 Uiso calc U . R 1 . .
C C116 0.5745(2) 0.31634(13) 0.66036(12) 0.0252(8) Uani d . . . 1 . .
C C117 0.5628(2) 0.28751(13) 0.62437(12) 0.0251(8) Uani d . . . 1 . .
C C118 0.4792(2) 0.27013(14) 0.59535(13) 0.0293(8) Uani d . . . 1 . .
C C119 0.5099(2) 0.24229(14) 0.55863(13) 0.0309(8) Uani d . . . 1 . .
H H11P 0.514291 0.210128 0.567332 0.037 Uiso calc U . R 1 . .
H H11Q 0.46958 0.245168 0.528882 0.037 Uiso calc U . R 1 . .
C C120 0.5970(2) 0.26058(14) 0.55517(12) 0.0296(8) Uani d . . . 1 . .
C C121 0.6502(3) 0.22389(16) 0.53993(14) 0.0408(10) Uani d . . . 1 . .
H H12A 0.705769 0.236065 0.538563 0.061 Uiso calc U . R 1 . .
H H12B 0.621886 0.213022 0.509658 0.061 Uiso calc U . R 1 . .
H H12C 0.657161 0.198936 0.561745 0.061 Uiso calc U . R 1 . .
C C122 0.5863(2) 0.29974(14) 0.52118(12) 0.0320(9) Uani d . . . 1 . .
H H12D 0.556827 0.324554 0.53255 0.048 Uiso calc U . R 1 . .
H H12E 0.55332 0.289713 0.491557 0.048 Uiso calc U . R 1 . .
H H12F 0.642078 0.309991 0.517701 0.048 Uiso calc U . R 1 . .
C C123 0.4200(2) 0.31052(14) 0.57506(14) 0.0330(9) Uani d . . . 1 . .
H H12G 0.382139 0.316813 0.59613 0.04 Uiso calc U . R 1 . .
H H12H 0.456034 0.33741 0.57501 0.04 Uiso calc U . R 1 . .
C C124 0.3652(3) 0.30507(16) 0.52706(14) 0.0394(10) Uani d . . . 1 . .
H H12I 0.40102 0.306079 0.504643 0.059 Uiso calc U . R 1 . .
H H12J 0.32368 0.329498 0.520957 0.059 Uiso calc U . R 1 . .
H H12K 0.335644 0.276127 0.524838 0.059 Uiso calc U . R 1 . .
C C125 0.4316(3) 0.23944(15) 0.62290(15) 0.0412(10) Uani d . . . 1 . .
H H12L 0.468718 0.213641 0.634447 0.049 Uiso calc U . R 1 . .
H H12M 0.42276 0.256535 0.649775 0.049 Uiso calc U . R 1 . .
C C126 0.3459(3) 0.22084(18) 0.59784(19) 0.0563(14) Uani d . . . 1 . .
H H12N 0.352367 0.205733 0.569779 0.084 Uiso calc U . R 1 . .
H H12O 0.305442 0.245614 0.590173 0.084 Uiso calc U . R 1 . .
H H12P 0.325078 0.19929 0.617532 0.084 Uiso calc U . R 1 . .
C C127 0.7119(3) 0.26192(15) 0.62739(13) 0.0338(9) Uani d . . . 1 . .
C C128 0.7846(2) 0.28648(16) 0.62286(15) 0.0393(10) Uani d . . . 1 . .
C C129 0.8646(3) 0.27143(19) 0.64524(18) 0.0543(14) Uani d . . . 1 . .
H H129 0.913434 0.286856 0.640602 0.065 Uiso calc U . R 1 . .
C C130 0.8742(4) 0.2346(2) 0.6739(2) 0.073(2) Uani d . . . 1 . .
H H130 0.928825 0.225194 0.689545 0.087 Uiso calc U . R 1 . .
C C131 0.8034(4) 0.21176(19) 0.67955(19) 0.0654(17) Uani d . . . 1 . .
H H131 0.80983 0.186893 0.699862 0.078 Uiso calc U . R 1 . .
C C132 0.7219(3) 0.22411(16) 0.65615(15) 0.0429(11) Uani d . . . 1 . .
C C133 0.6481(3) 0.19550(16) 0.66219(16) 0.0478(12) Uani d . . . 1 . .
H H133 0.598954 0.203775 0.637209 0.057 Uiso calc U . R 1 . .
C C134 0.6636(4) 0.14488(18) 0.65777(19) 0.0633(15) Uani d . . . 1 . .
H H13A 0.6768 0.138724 0.628 0.095 Uiso calc U . R 1 . .
H H13B 0.612778 0.128189 0.660463 0.095 Uiso calc U . R 1 . .
H H13C 0.71114 0.135435 0.682042 0.095 Uiso calc U . R 1 . .
C C135 0.6231(4) 0.2060(2) 0.70762(17) 0.0677(17) Uani d . . . 1 . .
H H13D 0.671055 0.199784 0.732944 0.102 Uiso calc U . R 1 . .
H H13E 0.575041 0.187131 0.710637 0.102 Uiso calc U . R 1 . .
H H13F 0.6073 0.23775 0.708254 0.102 Uiso calc U . R 1 . .
C C136 0.7798(2) 0.32937(17) 0.59603(15) 0.0403(10) Uani d . . . 1 . .
H H136 0.718656 0.336954 0.585179 0.048 Uiso calc U . R 1 . .
C C137 0.8181(3) 0.3248(2) 0.55357(17) 0.0594(15) Uani d . . . 1 . .
H H13G 0.879386 0.320568 0.563114 0.089 Uiso calc U . R 1 . .
H H13H 0.806306 0.352064 0.534987 0.089 Uiso calc U . R 1 . .
H H13I 0.793078 0.298761 0.53557 0.089 Uiso calc U . R 1 . .
C C138 0.8213(3) 0.36832(17) 0.62626(16) 0.0447(11) Uani d . . . 1 . .
H H13J 0.793132 0.372204 0.651801 0.067 Uiso calc U . R 1 . .
H H13K 0.816001 0.39604 0.608218 0.067 Uiso calc U . R 1 . .
H H13L 0.881221 0.361595 0.638082 0.067 Uiso calc U . R 1 . .
C C139 1.0595(5) 0.5985(3) 0.9155(3) 0.102(3) Uani d . . . 1 . .
H H13M 1.033749 0.60992 0.884987 0.153 Uiso calc U . R 1 . .
H H13N 1.119257 0.607154 0.923295 0.153 Uiso calc U . R 1 . .
H H13O 1.030203 0.611368 0.937833 0.153 Uiso calc U . R 1 . .
C C140 1.0525(4) 0.5496(3) 0.9158(2) 0.086(2) Uani d . . . 1 . .
H H14A 1.075889 0.537352 0.890465 0.103 Uiso calc U . R 1 . .
H H14B 0.991892 0.541466 0.909895 0.103 Uiso calc U . R 1 . .
C C141 1.0963(5) 0.5278(3) 0.9589(2) 0.093(3) Uani d . . . 1 . .
H H14C 1.156502 0.536661 0.964394 0.112 Uiso calc U . R 1 . .
H H14D 1.072986 0.540979 0.983841 0.112 Uiso calc U . R 1 . .
C C142 1.0935(5) 0.4794(3) 0.9634(2) 0.091(2) Uani d . . . 1 . .
H H14E 1.109124 0.466213 0.93609 0.109 Uiso calc U . R 1 . .
H H14F 1.034015 0.470982 0.962242 0.109 Uiso calc U . R 1 . .
C C143 1.1457(7) 0.4574(4) 1.0036(3) 0.163(6) Uani d . . . 1 . .
H H14G 1.131208 0.472423 1.030326 0.196 Uiso calc U . R 1 . .
H H14H 1.204653 0.466063 1.003677 0.196 Uiso calc U . R 1 . .
C C144 1.1486(6) 0.4089(3) 1.0143(3) 0.120(3) Uani d . . . 1 . .
H H14I 1.165084 0.392168 0.989436 0.18 Uiso calc U . R 1 . .
H H14J 1.092727 0.398859 1.017652 0.18 Uiso calc U . R 1 . .
H H14K 1.190037 0.403531 1.042767 0.18 Uiso calc U . R 1 . .

loop_
_atom_site_aniso_label
_atom_site_aniso_U_11
_atom_site_aniso_U_22
_atom_site_aniso_U_33
_atom_site_aniso_U_12
_atom_site_aniso_U_13
_atom_site_aniso_U_23
Na1 0.0245(6) 0.0226(8) 0.0313(7) 0.0021(6) 0.0028(6) 0.0022(6)
Na2 0.0430(8) 0.0237(8) 0.0273(7) 0.0004(7) 0.0026(6) 0.0031(6)
Na3 0.0268(7) 0.0260(8) 0.0245(6) -0.0020(6) 0.0061(5) 0.0025(6)
Na4 0.0439(8) 0.0236(8) 0.0266(7) 0.0052(7) 0.0078(6) -0.0030(6)
Na5 0.0285(7) 0.0257(8) 0.0250(7) 0.0042(6) 0.0054(6) 0.0002(6)
Na6 0.0277(7) 0.0245(8) 0.0255(7) 0.0049(6) 0.0056(6) 0.0006(6)
Na7 0.0284(7) 0.0256(8) 0.0345(7) 0.0020(6) 0.0084(6) 0.0055(6)
Na8 0.0246(7) 0.0396(9) 0.0282(7) 0.0068(6) 0.0018(6) -0.0012(7)
Na9 0.0283(7) 0.0322(9) 0.0279(7) 0.0028(6) 0.0029(6) 0.0050(6)
Na10 0.0235(6) 0.0297(8) 0.0241(6) -0.0027(6) 0.0012(5) 0.0032(6)
Na11 0.0260(7) 0.0250(8) 0.0287(7) -0.0001(6) 0.0018(6) 0.0029(6)
Na12 0.0263(7) 0.0295(8) 0.0293(7) 0.0001(6) 0.0053(6) 0.0058(6)
O1 0.0246(12) 0.0273(14) 0.0258(12) -0.0010(10) 0.0005(10) 0.0070(11)
O2 0.0199(11) 0.0238(13) 0.0284(12) -0.0039(10) 0.0036(10) 0.0060(11)
O3 0.0270(12) 0.0193(13) 0.0249(11) 0.0018(10) 0.0090(10) 0.0005(10)
O4 0.0239(11) 0.0187(13) 0.0236(11) -0.0012(10) 0.0040(9) 0.0028(10)
O5 0.0377(14) 0.0290(15) 0.0310(13) 0.0043(12) 0.0136(11) 0.0010(12)
O6 0.0366(14) 0.0242(14) 0.0257(12) 0.0075(11) 0.0082(11) 0.0015(11)
O7 0.0228(11) 0.0223(13) 0.0265(12) 0.0028(10) 0.0038(10) 0.0036(11)
O8 0.0238(12) 0.0234(14) 0.0264(12) 0.0002(10) 0.0043(10) -0.0031(11)
O9 0.0211(12) 0.0247(14) 0.0302(12) -0.0040(10) 0.0029(10) 0.0052(11)
O10 0.0253(12) 0.0286(15) 0.0280(12) -0.0004(11) 0.0035(10) 0.0083(11)
O11 0.0248(13) 0.0394(17) 0.0309(13) 0.0084(12) -0.0010(11) -0.0107(12)
O12 0.0271(12) 0.0259(14) 0.0258(12) 0.0065(10) 0.0057(10) 0.0020(11)
N1 0.0251(14) 0.0211(16) 0.0223(14) -0.0044(12) 0.0021(12) 0.0026(12)
N2 0.0291(15) 0.0183(15) 0.0212(14) 0.0012(12) 0.0086(12) 0.0013(12)
N3 0.0401(17) 0.0258(18) 0.0254(15) 0.0080(14) 0.0120(13) 0.0058(14)
N4 0.0254(14) 0.0242(17) 0.0207(13) 0.0048(13) 0.0013(12) -0.0027(13)
N5 0.0229(15) 0.0306(18) 0.0281(15) -0.0010(13) 0.0027(12) 0.0090(14)
N6 0.0280(15) 0.0336(19) 0.0197(14) 0.0072(14) -0.0002(12) -0.0070(13)
C1 0.0236(16) 0.0188(18) 0.0270(17) 0.0004(14) 0.0060(14) 0.0019(15)
C2 0.0176(15) 0.027(2) 0.0225(16) -0.0002(14) 0.0011(13) 0.0046(15)
C3 0.0257(17) 0.032(2) 0.0298(18) -0.0095(16) 0.0012(15) 0.0038(17)
C4 0.0216(16) 0.031(2) 0.0321(19) -0.0039(15) 0.0054(15) 0.0025(17)
C5 0.0275(18) 0.029(2) 0.0276(18) -0.0066(16) 0.0023(15) -0.0001(16)
C6 0.048(2) 0.033(2) 0.039(2) -0.0089(19) 0.0183(19) -0.0092(19)
C7 0.034(2) 0.039(3) 0.035(2) -0.0064(18) -0.0009(17) -0.0003(19)
C8 0.0294(19) 0.034(2) 0.053(3) -0.0054(17) 0.0047(18) 0.007(2)
C9 0.039(2) 0.043(3) 0.079(4) -0.015(2) 0.002(2) 0.018(3)
C10 0.035(2) 0.045(3) 0.040(2) -0.0021(19) 0.0111(18) 0.008(2)
C11 0.033(2) 0.057(3) 0.044(2) 0.003(2) 0.0118(19) -0.002(2)
C12 0.0195(15) 0.026(2) 0.0224(16) 0.0008(14) -0.0007(13) 0.0020(15)
C13 0.0271(17) 0.028(2) 0.0263(17) -0.0030(15) 0.0017(14) 0.0021(16)
C14 0.034(2) 0.041(3) 0.0314(19) -0.0082(18) 0.0017(16) 0.0092(19)
C15 0.044(2) 0.022(2) 0.048(2) -0.0022(18) -0.005(2) 0.0064(19)
C16 0.036(2) 0.027(2) 0.049(2) 0.0017(17) 0.0007(19) 0.0011(19)
C17 0.0235(17) 0.027(2) 0.0348(19) 0.0007(15) 0.0005(15) -0.0016(17)
C18 0.0287(18) 0.037(2) 0.0325(19) 0.0040(17) 0.0070(16) -0.0083(18)
C19 0.032(2) 0.055(3) 0.054(3) 0.010(2) 0.005(2) -0.008(2)
C20 0.049(3) 0.066(4) 0.036(2) 0.012(2) 0.004(2) -0.013(2)
C21 0.0232(17) 0.034(2) 0.0258(17) -0.0048(15) 0.0068(14) -0.0031(16)
C22 0.0289(19) 0.054(3) 0.0293(19) -0.0081(19) 0.0111(16) -0.0025(19)
C23 0.0305(19) 0.052(3) 0.0241(18) -0.0073(18) 0.0066(15) -0.0055(18)
C24 0.0246(16) 0.0191(18) 0.0212(15) 0.0000(14) 0.0032(13) 0.0002(14)
C25 0.0229(16) 0.0178(18) 0.0252(16) -0.0001(13) 0.0080(14) 0.0038(14)
C26 0.0232(16) 0.0208(18) 0.0242(16) 0.0007(14) 0.0053(14) 0.0028(15)
C27 0.0267(17) 0.024(2) 0.0258(17) 0.0010(15) 0.0064(14) 0.0034(15)
C28 0.0307(18) 0.024(2) 0.0209(16) 0.0008(15) 0.0092(14) 0.0040(15)
C29 0.039(2) 0.026(2) 0.034(2) 0.0013(17) 0.0142(17) 0.0050(17)
C30 0.0326(19) 0.031(2) 0.0245(17) 0.0064(16) 0.0063(15) 0.0012(16)
C31 0.0243(17) 0.026(2) 0.0280(17) 0.0013(15) 0.0051(14) 0.0008(16)
C32 0.0324(19) 0.036(2) 0.0284(18) 0.0062(17) 0.0050(16) -0.0044(17)
C33 0.0202(16) 0.029(2) 0.0298(18) 0.0001(15) 0.0045(14) 0.0030(16)
C34 0.0257(18) 0.041(3) 0.038(2) -0.0010(17) 0.0086(16) 0.0075(19)
C35 0.041(2) 0.0153(18) 0.0221(16) -0.0022(15) 0.0097(15) 0.0021(14)
C36 0.038(2) 0.026(2) 0.0249(17) -0.0037(16) 0.0074(15) 0.0018(16)
C37 0.049(2) 0.026(2) 0.033(2) -0.0109(18) 0.0137(18) -0.0030(17)
C38 0.053(2) 0.027(2) 0.038(2) -0.0085(19) 0.0216(19) -0.0104(18)
C39 0.045(2) 0.022(2) 0.033(2) 0.0004(17) 0.0126(17) -0.0006(17)
C40 0.040(2) 0.0148(18) 0.0275(18) 0.0007(15) 0.0114(16) 0.0017(15)
C41 0.039(2) 0.0202(19) 0.0335(19) 0.0065(16) 0.0120(17) 0.0015(16)
C42 0.047(2) 0.035(2) 0.038(2) 0.015(2) 0.0162(19) 0.0050(19)
C43 0.037(2) 0.029(2) 0.037(2) 0.0030(17) 0.0142(17) -0.0012(18)
C44 0.0349(19) 0.023(2) 0.0306(18) -0.0068(16) 0.0048(16) 0.0037(16)
C45 0.048(2) 0.035(2) 0.034(2) -0.001(2) 0.0045(19) 0.0053(19)
C46 0.041(2) 0.030(2) 0.046(2) -0.0076(19) 0.0051(19) 0.002(2)
C47 0.0297(18) 0.026(2) 0.0268(17) 0.0059(15) 0.0067(15) 0.0054(16)
C48 0.0357(19) 0.026(2) 0.0242(17) 0.0067(16) 0.0121(15) -0.0001(16)
C49 0.037(2) 0.029(2) 0.0329(19) 0.0067(17) 0.0136(17) 0.0016(17)
C50 0.038(2) 0.034(2) 0.0316(19) 0.0034(18) 0.0117(17) -0.0005(18)
C51 0.038(2) 0.035(2) 0.0259(18) 0.0079(18) 0.0106(16) -0.0022(17)
C52 0.040(2) 0.034(2) 0.0324(19) 0.0034(18) 0.0136(17) -0.0053(18)
C53 0.046(2) 0.049(3) 0.029(2) 0.005(2) 0.0125(18) 0.000(2)
C54 0.039(2) 0.031(2) 0.0325(19) 0.0082(17) 0.0118(17) 0.0011(18)
C55 0.052(3) 0.034(2) 0.042(2) 0.007(2) 0.014(2) 0.010(2)
C56 0.037(2) 0.035(2) 0.043(2) -0.0081(18) 0.0174(18) -0.0099(19)
C57 0.047(3) 0.047(3) 0.050(3) -0.009(2) 0.019(2) 0.000(2)
C58 0.041(2) 0.025(2) 0.0252(17) 0.0097(16) 0.0122(16) -0.0014(16)
C59 0.046(2) 0.032(2) 0.0269(18) 0.0134(19) 0.0103(17) -0.0012(17)
C60 0.051(2) 0.026(2) 0.038(2) 0.0090(19) 0.0191(19) -0.0010(18)
C61 0.056(3) 0.030(2) 0.040(2) 0.016(2) 0.016(2) 0.0094(19)
C62 0.040(2) 0.035(2) 0.034(2) 0.0151(19) 0.0094(17) 0.0068(18)
C63 0.042(2) 0.031(2) 0.0233(17) 0.0122(18) 0.0094(16) 0.0025(16)
C64 0.043(2) 0.036(2) 0.031(2) 0.0077(19) 0.0041(17) 0.0029(18)
C65 0.047(3) 0.055(3) 0.053(3) 0.013(2) 0.012(2) 0.009(2)
C66 0.053(3) 0.051(3) 0.034(2) 0.006(2) 0.001(2) -0.001(2)
C67 0.044(2) 0.029(2) 0.0308(19) 0.0034(18) 0.0085(17) -0.0059(17)
C68 0.041(2) 0.038(3) 0.042(2) 0.0028(19) 0.0077(19) 0.001(2)
C69 0.061(3) 0.048(3) 0.040(2) -0.002(2) 0.005(2) -0.013(2)
C70 0.0221(16) 0.0236(19) 0.0231(16) 0.0021(14) 0.0038(13) 0.0011(15)
C71 0.0234(16) 0.0195(18) 0.0219(16) 0.0032(14) 0.0038(13) -0.0002(14)
C72 0.0273(17) 0.024(2) 0.0217(16) -0.0001(15) -0.0003(14) -0.0010(15)
C73 0.034(2) 0.030(2) 0.0270(18) 0.0033(17) 0.0002(16) -0.0027(16)
C74 0.0314(19) 0.028(2) 0.0229(17) 0.0035(16) -0.0048(15) -0.0037(16)
C75 0.037(2) 0.040(3) 0.043(2) 0.0053(19) -0.0106(19) -0.005(2)
C76 0.053(3) 0.033(2) 0.0288(19) 0.005(2) 0.0002(18) 0.0023(18)
C77 0.037(2) 0.029(2) 0.0334(19) 0.0021(17) 0.0094(17) -0.0006(17)
C78 0.051(2) 0.038(3) 0.038(2) 0.008(2) 0.015(2) -0.006(2)
C79 0.0303(18) 0.022(2) 0.0293(18) 0.0001(15) 0.0043(15) -0.0004(16)
C80 0.038(2) 0.028(2) 0.039(2) -0.0017(17) 0.0013(18) -0.0017(18)
C81 0.0171(15) 0.030(2) 0.0287(17) 0.0024(14) 0.0010(14) -0.0032(16)
C82 0.0246(17) 0.025(2) 0.0349(19) -0.0009(15) 0.0020(15) 0.0005(17)
C83 0.0284(19) 0.033(2) 0.044(2) 0.0060(17) 0.0095(17) 0.0002(19)
C84 0.0246(18) 0.039(2) 0.043(2) -0.0008(17) 0.0121(16) -0.0045(19)
C85 0.0251(17) 0.033(2) 0.037(2) -0.0016(16) 0.0071(16) 0.0027(18)
C86 0.0196(16) 0.030(2) 0.0310(18) -0.0006(15) 0.0014(14) -0.0014(16)
C87 0.0275(18) 0.031(2) 0.038(2) 0.0007(16) 0.0070(16) 0.0017(18)
C88 0.036(2) 0.038(3) 0.077(3) -0.006(2) 0.017(2) 0.000(3)
C89 0.049(2) 0.042(3) 0.032(2) 0.019(2) 0.0106(19) 0.0073(19)
C90 0.036(2) 0.028(2) 0.036(2) 0.0061(17) 0.0116(17) 0.0030(18)
C91 0.053(3) 0.039(3) 0.051(3) 0.017(2) 0.011(2) 0.013(2)
C92 0.055(3) 0.026(2) 0.051(3) -0.007(2) 0.028(2) -0.007(2)
C93 0.0216(16) 0.0214(19) 0.0289(17) 0.0015(14) 0.0013(14) 0.0040(15)
C94 0.0226(17) 0.027(2) 0.0275(18) -0.0049(15) 0.0001(14) 0.0055(16)
C95 0.036(2) 0.036(2) 0.037(2) -0.0119(18) 0.0054(17) 0.0082(19)
C96 0.0303(19) 0.034(2) 0.045(2) -0.0065(17) 0.0061(18) 0.015(2)
C97 0.0292(19) 0.055(3) 0.034(2) -0.0028(19) 0.0067(17) 0.017(2)
C98 0.039(2) 0.089(5) 0.064(3) -0.012(3) 0.004(2) 0.050(3)
C99 0.037(2) 0.110(5) 0.055(3) -0.001(3) 0.017(2) -0.027(3)
C100 0.045(3) 0.072(4) 0.057(3) -0.021(3) 0.009(2) -0.011(3)
C101 0.055(3) 0.055(3) 0.070(3) -0.020(3) 0.019(3) -0.020(3)
C102 0.025(2) 0.053(3) 0.099(4) -0.007(2) 0.000(2) 0.043(3)
C103 0.028(2) 0.068(4) 0.165(7) -0.004(3) 0.000(3) 0.055(5)
C104 0.0269(18) 0.027(2) 0.0281(17) -0.0002(15) 0.0053(15) 0.0088(16)
C105 0.0343(19) 0.030(2) 0.0259(17) -0.0018(16) 0.0048(15) 0.0033(16)
C106 0.033(2) 0.036(2) 0.0294(18) 0.0054(17) 0.0071(16) 0.0032(17)
C107 0.033(2) 0.038(2) 0.0317(19) 0.0052(18) 0.0022(16) 0.0110(18)
C108 0.035(2) 0.038(2) 0.0267(18) -0.0024(18) 0.0025(16) 0.0063(18)
C109 0.0305(18) 0.028(2) 0.0257(17) 0.0005(16) 0.0044(15) 0.0073(16)
C110 0.043(2) 0.024(2) 0.039(2) 0.0004(17) 0.0060(18) 0.0004(18)
C111 0.059(3) 0.027(2) 0.056(3) -0.006(2) 0.000(2) 0.002(2)
C112 0.069(3) 0.044(3) 0.045(3) 0.016(2) 0.021(2) -0.006(2)
C113 0.041(2) 0.029(2) 0.038(2) 0.0020(18) 0.0003(18) -0.0048(18)
C114 0.061(3) 0.029(3) 0.064(3) 0.003(2) -0.003(3) -0.004(2)
C115 0.060(3) 0.059(3) 0.033(2) 0.013(3) 0.002(2) -0.006(2)
C116 0.0233(17) 0.026(2) 0.0259(17) 0.0073(15) 0.0041(14) 0.0008(15)
C117 0.0259(17) 0.024(2) 0.0254(17) 0.0069(15) 0.0049(14) -0.0035(15)
C118 0.0329(19) 0.027(2) 0.0299(18) -0.0008(16) 0.0103(16) -0.0055(16)
C119 0.035(2) 0.028(2) 0.0279(18) 0.0027(16) 0.0020(16) -0.0060(16)
C120 0.0298(19) 0.034(2) 0.0225(17) 0.0045(16) 0.0012(15) -0.0068(16)
C121 0.043(2) 0.046(3) 0.032(2) 0.013(2) 0.0044(18) -0.010(2)
C122 0.0314(19) 0.040(2) 0.0240(17) 0.0006(17) 0.0039(15) 0.0035(17)
C123 0.0242(18) 0.035(2) 0.037(2) 0.0025(16) 0.0006(16) -0.0106(18)
C124 0.030(2) 0.044(3) 0.040(2) 0.0056(18) -0.0031(17) -0.010(2)
C125 0.052(3) 0.031(2) 0.045(2) -0.011(2) 0.021(2) -0.008(2)
C126 0.059(3) 0.046(3) 0.070(3) -0.020(2) 0.028(3) -0.019(3)
C127 0.037(2) 0.034(2) 0.0271(18) 0.0142(18) 0.0002(16) -0.0089(17)
C128 0.0272(19) 0.048(3) 0.038(2) 0.0150(19) -0.0039(17) -0.012(2)
C129 0.032(2) 0.056(3) 0.065(3) 0.018(2) -0.010(2) -0.017(3)
C130 0.052(3) 0.060(4) 0.085(4) 0.027(3) -0.034(3) -0.018(3)
C131 0.078(4) 0.046(3) 0.055(3) 0.026(3) -0.023(3) -0.002(3)
C132 0.054(3) 0.035(2) 0.034(2) 0.016(2) -0.0032(19) -0.0038(19)
C133 0.071(3) 0.032(3) 0.038(2) 0.016(2) 0.006(2) 0.009(2)
C134 0.093(4) 0.037(3) 0.056(3) 0.014(3) 0.006(3) 0.011(2)
C135 0.108(5) 0.058(4) 0.038(3) 0.023(3) 0.016(3) 0.012(3)
C136 0.0244(18) 0.054(3) 0.041(2) 0.0044(19) 0.0035(17) -0.010(2)
C137 0.036(2) 0.094(5) 0.050(3) -0.010(3) 0.013(2) -0.014(3)
C138 0.0261(19) 0.053(3) 0.052(3) 0.0032(19) 0.0014(18) -0.008(2)
C139 0.105(6) 0.103(7) 0.098(6) 0.007(5) 0.022(5) -0.012(5)
C140 0.064(4) 0.119(7) 0.073(4) -0.014(4) 0.009(3) -0.004(4)
C141 0.114(6) 0.122(7) 0.046(3) -0.059(5) 0.024(3) -0.003(4)
C142 0.083(5) 0.120(7) 0.067(4) -0.028(5) 0.014(4) -0.019(4)
C143 0.238(12) 0.178(11) 0.058(4) -0.152(10) -0.001(6) 0.028(5)
C144 0.106(6) 0.114(8) 0.127(8) -0.038(6) -0.006(6) -0.011(6)

loop_
_atom_type_symbol
_atom_type_description
_atom_type_scat_dispersion_real
_atom_type_scat_dispersion_imag
_atom_type_scat_source
C C 0.0181 0.0091 'International Tables Vol C Tables 4.2.6.8 and 6.1.1.4'
H H 0.0000 0.0000 'International Tables Vol C Tables 4.2.6.8 and 6.1.1.4'
N N 0.0311 0.0180 'International Tables Vol C Tables 4.2.6.8 and 6.1.1.4'
Na Na 0.1353 0.1239 'International Tables Vol C Tables 4.2.6.8 and 6.1.1.4'
O O 0.0492 0.0322 'International Tables Vol C Tables 4.2.6.8 and 6.1.1.4'

loop_
_geom_angle_atom_site_label_1
_geom_angle_atom_site_label_2
_geom_angle_atom_site_label_3
_geom_angle_site_symmetry_1
_geom_angle_site_symmetry_3
_geom_angle
_geom_angle_publ_flag
O2 Na1 O12 . . 145.01(11) ?
O2 Na1 O4 . . 95.47(10) ?
O12 Na1 O4 . . 101.39(10) ?
O2 Na1 O1 . . 53.97(9) ?
O12 Na1 O1 . . 92.32(10) ?
O4 Na1 O1 . . 102.12(9) ?
O2 Na1 C1 . . 29.04(10) ?
O12 Na1 C1 . . 116.08(11) ?
O4 Na1 C1 . . 111.16(11) ?
O1 Na1 C1 . . 29.23(9) ?
O2 Na1 Na3 . . 55.07(8) ?
O12 Na1 Na3 . . 113.01(9) ?
O4 Na1 Na3 . . 54.23(7) ?
O1 Na1 Na3 . . 50.04(7) ?
C1 Na1 Na3 . . 58.39(8) ?
O2 Na1 Na6 . . 140.69(9) ?
O12 Na1 Na6 . . 56.84(8) ?
O4 Na1 Na6 . . 46.93(7) ?
O1 Na1 Na6 . . 114.80(7) ?
C1 Na1 Na6 . . 141.44(9) ?
Na3 Na1 Na6 . . 88.09(5) ?
O2 Na1 Na11 . . 97.54(8) ?
O12 Na1 Na11 . . 47.48(7) ?
O4 Na1 Na11 . . 117.06(8) ?
O1 Na1 Na11 . . 46.49(7) ?
C1 Na1 Na11 . . 68.71(9) ?
Na3 Na1 Na11 . . 86.07(5) ?
Na6 Na1 Na11 . . 92.44(5) ?
O2 Na1 C24 . . 77.24(10) ?
O12 Na1 C24 . . 125.30(10) ?
O4 Na1 C24 . . 24.42(8) ?
O1 Na1 C24 . . 103.45(10) ?
C1 Na1 C24 . . 100.18(11) ?
Na3 Na1 C24 . . 54.02(7) ?
Na6 Na1 C24 . . 69.10(8) ?
Na11 Na1 C24 . . 135.07(8) ?
O2 Na1 Na2 . . 34.97(7) ?
O12 Na1 Na2 . . 170.53(9) ?
O4 Na1 Na2 . . 70.84(7) ?
O1 Na1 Na2 . . 84.29(7) ?
C1 Na1 Na2 . . 63.71(8) ?
Na3 Na1 Na2 . . 58.25(4) ?
Na6 Na1 Na2 . . 116.76(6) ?
Na11 Na1 Na2 . . 130.57(6) ?
C24 Na1 Na2 . . 47.67(7) ?
O2 Na1 Na10 . . 131.17(8) ?
O12 Na1 Na10 . . 28.17(7) ?
O4 Na1 Na10 . . 79.88(7) ?
O1 Na1 Na10 . . 79.27(6) ?
C1 Na1 Na10 . . 108.15(9) ?
Na3 Na1 Na10 . . 85.68(5) ?
Na6 Na1 Na10 . . 45.51(4) ?
Na11 Na1 Na10 . . 46.93(4) ?
C24 Na1 Na10 . . 104.09(7) ?
Na2 Na1 Na10 . . 142.42(5) ?
O2 Na2 O3 . . 92.83(10) ?
O2 Na2 C24 . . 87.02(11) ?
O3 Na2 C24 . . 29.22(9) ?
O2 Na2 C25 . . 104.86(10) ?
O3 Na2 C25 . . 48.83(9) ?
C24 Na2 C25 . . 26.21(10) ?
O2 Na2 C43 . . 138.20(12) ?
O3 Na2 C43 . . 81.21(11) ?
C24 Na2 C43 . . 104.55(12) ?
C25 Na2 C43 . . 101.85(11) ?
O2 Na2 Na3 . . 50.99(8) ?
O3 Na2 Na3 . . 44.53(7) ?
C24 Na2 Na3 . . 54.58(8) ?
C25 Na2 Na3 . . 80.73(7) ?
C43 Na2 Na3 . . 103.73(9) ?
O2 Na2 Na1 . . 36.27(7) ?
O3 Na2 Na1 . . 75.32(8) ?
C24 Na2 Na1 . . 56.96(8) ?
C25 Na2 Na1 . . 69.38(8) ?
C43 Na2 Na1 . . 154.69(9) ?
Na3 Na2 Na1 . . 52.23(4) ?
O3 Na3 O6 . . 126.45(11) ?
O3 Na3 O1 . . 138.02(10) ?
O6 Na3 O1 . . 93.87(10) ?
O3 Na3 O4 . . 56.88(9) ?
O6 Na3 O4 . . 106.26(10) ?
O1 Na3 O4 . . 105.10(10) ?
O3 Na3 O2 . . 84.87(9) ?
O6 Na3 O2 . . 148.14(11) ?
O1 Na3 O2 . . 54.28(9) ?
O4 Na3 O2 . . 85.05(8) ?
O3 Na3 C24 . . 28.48(10) ?
O6 Na3 C24 . . 124.36(11) ?
O1 Na3 C24 . . 121.18(11) ?
O4 Na3 C24 . . 29.13(9) ?
O2 Na3 C24 . . 79.47(9) ?
O3 Na3 O5 . . 76.10(9) ?
O6 Na3 O5 . . 51.41(9) ?
O1 Na3 O5 . . 145.26(10) ?
O4 Na3 O5 . . 88.35(9) ?
O2 Na3 O5 . . 160.41(10) ?
C24 Na3 O5 . . 85.81(10) ?
O3 Na3 C1 . . 112.73(11) ?
O6 Na3 C1 . . 120.81(11) ?
O1 Na3 C1 . . 28.99(9) ?
O4 Na3 C1 . . 104.33(10) ?
O2 Na3 C1 . . 28.34(9) ?
C24 Na3 C1 . . 106.44(11) ?
O5 Na3 C1 . . 167.08(10) ?
O3 Na3 C47 . . 102.70(11) ?
O6 Na3 C47 . . 27.91(10) ?
O1 Na3 C47 . . 119.23(11) ?
O4 Na3 C47 . . 107.32(10) ?
O2 Na3 C47 . . 167.57(11) ?
C24 Na3 C47 . . 111.87(11) ?
O5 Na3 C47 . . 27.12(9) ?
C1 Na3 C47 . . 141.54(12) ?
O3 Na3 Na5 . . 75.02(8) ?
O6 Na3 Na5 . . 61.28(8) ?
O1 Na3 Na5 . . 124.77(8) ?
O4 Na3 Na5 . . 49.35(6) ?
O2 Na3 Na5 . . 134.08(8) ?
C24 Na3 Na5 . . 63.22(8) ?
O5 Na3 Na5 . . 44.81(6) ?
C1 Na3 Na5 . . 144.79(9) ?
C47 Na3 Na5 . . 58.14(8) ?
O3 Na3 Na12 . . 172.43(9) ?
O6 Na3 Na12 . . 46.81(8) ?
O1 Na3 Na12 . . 47.62(7) ?
O4 Na3 Na12 . . 119.19(8) ?
O2 Na3 Na12 . . 101.53(8) ?
C24 Na3 Na12 . . 148.28(10) ?
O5 Na3 Na12 . . 97.79(7) ?
C1 Na3 Na12 . . 74.07(9) ?
C47 Na3 Na12 . . 71.72(9) ?
Na5 Na3 Na12 . . 97.52(6) ?
O3 Na3 Na1 . . 88.57(8) ?
O6 Na3 Na1 . . 120.06(9) ?
O1 Na3 Na1 . . 57.57(7) ?
O4 Na3 Na1 . . 49.79(7) ?
O2 Na3 Na1 . . 46.50(7) ?
C24 Na3 Na1 . . 64.47(8) ?
O5 Na3 Na1 . . 135.88(8) ?
C1 Na3 Na1 . . 55.83(8) ?
C47 Na3 Na1 . . 142.17(9) ?
Na5 Na3 Na1 . . 91.46(5) ?
Na12 Na3 Na1 . . 92.94(6) ?
O5 Na4 O3 . . 89.23(11) ?
O5 Na4 C62 . . 104.64(11) ?
O3 Na4 C62 . . 134.62(12) ?
O5 Na4 C63 . . 78.82(11) ?
O3 Na4 C63 . . 131.38(12) ?
C62 Na4 C63 . . 26.08(11) ?
O5 Na4 Na3 . . 54.38(8) ?
O3 Na4 Na3 . . 41.35(7) ?
C62 Na4 Na3 . . 116.49(10) ?
C63 Na4 Na3 . . 98.16(9) ?
O5 Na4 Na5 . . 37.51(7) ?
O3 Na4 Na5 . . 64.50(7) ?
C62 Na4 Na5 . . 142.10(9) ?
C63 Na4 Na5 . . 116.33(9) ?
Na3 Na4 Na5 . . 51.05(4) ?
O5 Na5 O7 . . 138.85(12) ?
O5 Na5 O4 . . 109.32(11) ?
O7 Na5 O4 . . 96.54(10) ?
O5 Na5 O6 . . 52.67(10) ?
O7 Na5 O6 . . 92.49(10) ?
O4 Na5 O6 . . 100.01(9) ?
O5 Na5 C47 . . 26.89(11) ?
O7 Na5 C47 . . 113.13(11) ?
O4 Na5 C47 . . 114.07(11) ?
O6 Na5 C47 . . 27.87(10) ?
O5 Na5 Na3 . . 62.91(8) ?
O7 Na5 Na3 . . 113.34(9) ?
O4 Na5 Na3 . . 55.07(7) ?
O6 Na5 Na3 . . 48.86(6) ?
C47 Na5 Na3 . . 59.19(8) ?
O5 Na5 Na6 . . 152.46(10) ?
O7 Na5 Na6 . . 50.57(7) ?
O4 Na5 Na6 . . 47.73(7) ?
O6 Na5 Na6 . . 110.15(8) ?
C47 Na5 Na6 . . 137.65(10) ?
Na3 Na5 Na6 . . 89.55(5) ?
O5 Na5 C24 . . 91.47(11) ?
O7 Na5 C24 . . 120.96(11) ?
O4 Na5 C24 . . 25.39(9) ?
O6 Na5 C24 . . 103.88(9) ?
C47 Na5 C24 . . 105.91(11) ?
Na3 Na5 C24 . . 55.11(7) ?
Na6 Na5 C24 . . 70.64(8) ?
O5 Na5 Na7 . . 89.12(9) ?
O7 Na5 Na7 . . 50.45(7) ?
O4 Na5 Na7 . . 114.72(9) ?
O6 Na5 Na7 . . 44.67(6) ?
C47 Na5 Na7 . . 62.73(9) ?
Na3 Na5 Na7 . . 85.49(5) ?
Na6 Na5 Na7 . . 89.08(6) ?
C24 Na5 Na7 . . 134.42(9) ?
O5 Na5 Na4 . . 37.49(8) ?
O7 Na5 Na4 . . 175.36(9) ?
O4 Na5 Na4 . . 83.74(7) ?
O6 Na5 Na4 . . 82.91(7) ?
C47 Na5 Na4 . . 62.74(8) ?
Na3 Na5 Na4 . . 63.06(5) ?
Na6 Na5 Na4 . . 130.65(6) ?
C24 Na5 Na4 . . 60.01(7) ?
Na7 Na5 Na4 . . 125.27(6) ?
O11 Na6 O4 . . 139.20(11) ?
O11 Na6 O7 . . 117.09(11) ?
O4 Na6 O7 . . 95.58(10) ?
O11 Na6 O12 . . 55.44(9) ?
O4 Na6 O12 . . 94.85(9) ?
O7 Na6 O12 . . 104.44(10) ?
O11 Na6 C116 . . 27.70(10) ?
O4 Na6 C116 . . 115.00(11) ?
O7 Na6 C116 . . 120.27(11) ?
O12 Na6 C116 . . 29.27(9) ?
O11 Na6 Na10 . . 70.16(9) ?
O4 Na6 Na10 . . 114.23(8) ?
O7 Na6 Na10 . . 57.89(7) ?
O12 Na6 Na10 . . 49.88(6) ?
C116 Na6 Na10 . . 62.85(9) ?
O11 Na6 Na5 . . 161.88(10) ?
O4 Na6 Na5 . . 50.22(7) ?
O7 Na6 Na5 . . 47.08(7) ?
O12 Na6 Na5 . . 114.99(8) ?
C116 Na6 Na5 . . 144.17(9) ?
Na10 Na6 Na5 . . 91.91(5) ?
O11 Na6 C70 . . 96.33(11) ?
O4 Na6 C70 . . 120.45(10) ?
O7 Na6 C70 . . 25.68(9) ?
O12 Na6 C70 . . 106.09(10) ?
C116 Na6 C70 . . 109.18(11) ?
Na10 Na6 C70 . . 56.46(8) ?
Na5 Na6 C70 . . 70.52(8) ?
O11 Na6 Na1 . . 91.25(8) ?
O4 Na6 Na1 . . 50.51(7) ?
O7 Na6 Na1 . . 116.62(8) ?
O12 Na6 Na1 . . 46.49(6) ?
C116 Na6 Na1 . . 64.82(8) ?
Na10 Na6 Na1 . . 86.65(5) ?
Na5 Na6 Na1 . . 90.24(5) ?
C70 Na6 Na1 . . 136.27(9) ?
O11 Na6 Na8 . . 38.72(7) ?
O4 Na6 Na8 . . 177.91(9) ?
O7 Na6 Na8 . . 86.28(7) ?
O12 Na6 Na8 . . 83.72(7) ?
C116 Na6 Na8 . . 63.11(8) ?
Na10 Na6 Na8 . . 65.96(5) ?
Na5 Na6 Na8 . . 131.81(6) ?
C70 Na6 Na8 . . 61.51(8) ?
Na1 Na6 Na8 . . 127.71(6) ?
O11 Na6 Na3 . . 131.85(9) ?
O4 Na6 Na3 . . 29.64(7) ?
O7 Na6 Na3 . . 77.69(7) ?
O12 Na6 Na3 . . 76.81(6) ?
C116 Na6 Na3 . . 104.28(8) ?
Na10 Na6 Na3 . . 84.67(5) ?
Na5 Na6 Na3 . . 44.95(4) ?
C70 Na6 Na3 . . 102.98(8) ?
Na1 Na6 Na3 . . 45.62(4) ?
Na8 Na6 Na3 . . 150.63(5) ?
O9 Na7 O6 . . 139.12(12) ?
O9 Na7 O7 . . 93.85(10) ?
O6 Na7 O7 . . 103.87(11) ?
O9 Na7 C93 . . 29.12(10) ?
O6 Na7 C93 . . 110.38(11) ?
O7 Na7 C93 . . 110.85(11) ?
O9 Na7 O10 . . 51.81(9) ?
O6 Na7 O10 . . 88.49(10) ?
O7 Na7 O10 . . 100.38(9) ?
C93 Na7 O10 . . 28.45(9) ?
O9 Na7 Na5 . . 137.55(9) ?
O6 Na7 Na5 . . 60.96(8) ?
O7 Na7 Na5 . . 46.08(7) ?
C93 Na7 Na5 . . 139.56(10) ?
O10 Na7 Na5 . . 113.17(7) ?
O9 Na7 Na10 . . 51.43(8) ?
O6 Na7 Na10 . . 111.30(9) ?
O7 Na7 Na10 . . 55.42(7) ?
C93 Na7 Na10 . . 56.60(9) ?
O10 Na7 Na10 . . 47.30(6) ?
Na5 Na7 Na10 . . 88.25(5) ?
O9 Na7 C47 . . 159.88(11) ?
O6 Na7 C47 . . 23.31(10) ?
O7 Na7 C47 . . 101.23(10) ?
C93 Na7 C47 . . 130.99(11) ?
O10 Na7 C47 . . 111.65(10) ?
Na5 Na7 C47 . . 55.19(8) ?
Na10 Na7 C47 . . 129.22(9) ?
O9 Na7 C70 . . 75.92(10) ?
O6 Na7 C70 . . 128.04(11) ?
O7 Na7 C70 . . 24.28(9) ?
C93 Na7 C70 . . 99.82(11) ?
O10 Na7 C70 . . 101.06(10) ?
Na5 Na7 C70 . . 68.50(8) ?
Na10 Na7 C70 . . 54.17(7) ?
C47 Na7 C70 . . 122.09(11) ?
O9 Na7 Na12 . . 94.19(8) ?
O6 Na7 Na12 . . 44.93(8) ?
O7 Na7 Na12 . . 115.62(8) ?
C93 Na7 Na12 . . 65.70(8) ?
O10 Na7 Na12 . . 44.87(6) ?
Na5 Na7 Na12 . . 93.01(5) ?
Na10 Na7 Na12 . . 82.88(5) ?
C47 Na7 Na12 . . 67.33(8) ?
C70 Na7 Na12 . . 132.23(9) ?
O9 Na7 Na9 . . 36.00(7) ?
O6 Na7 Na9 . . 168.93(9) ?
O7 Na7 Na9 . . 70.02(7) ?
C93 Na7 Na9 . . 65.06(8) ?
O10 Na7 Na9 . . 83.70(7) ?
Na5 Na7 Na9 . . 115.23(5) ?
Na10 Na7 Na9 . . 57.65(4) ?
C47 Na7 Na9 . . 163.87(9) ?
C70 Na7 Na9 . . 46.74(7) ?
Na12 Na7 Na9 . . 128.43(6) ?
O9 Na7 Na3 . . 127.41(9) ?
O6 Na7 Na3 . . 28.53(7) ?
O7 Na7 Na3 . . 79.86(7) ?
C93 Na7 Na3 . . 105.66(9) ?
O10 Na7 Na3 . . 77.82(6) ?
Na5 Na7 Na3 . . 46.37(4) ?
Na10 Na7 Na3 . . 85.07(5) ?
C47 Na7 Na3 . . 44.50(7) ?
C70 Na7 Na3 . . 103.73(8) ?
Na12 Na7 Na3 . . 46.67(4) ?
Na9 Na7 Na3 . . 140.99(5) ?
O11 Na8 O8 . . 91.57(10) ?
O11 Na8 Na6 . . 39.03(8) ?
O8 Na8 Na6 . . 62.58(7) ?
O11 Na8 Na10 . . 58.94(8) ?
O8 Na8 Na10 . . 39.56(7) ?
Na6 Na8 Na10 . . 50.15(4) ?
O9 Na9 O8 . . 90.71(10) ?
O9 Na9 C70 . . 86.77(11) ?
O8 Na9 C70 . . 30.01(10) ?
O9 Na9 C71 . . 106.40(11) ?
O8 Na9 C71 . . 50.68(9) ?
C70 Na9 C71 . . 27.28(10) ?
O9 Na9 N4 . . 134.21(11) ?
O8 Na9 N4 . . 59.86(9) ?
C70 Na9 N4 . . 49.75(9) ?
C71 Na9 N4 . . 27.88(8) ?
O9 Na9 C107 . . 109.34(11) ?
O8 Na9 C107 . . 149.96(12) ?
C70 Na9 C107 . . 162.50(12) ?
C71 Na9 C107 . . 135.97(11) ?
N4 Na9 C107 . . 112.85(10) ?
O9 Na9 Na10 . . 48.71(7) ?
O8 Na9 Na10 . . 44.54(7) ?
C70 Na9 Na10 . . 56.13(8) ?
C71 Na9 Na10 . . 83.38(8) ?
N4 Na9 Na10 . . 102.37(7) ?
C107 Na9 Na10 . . 140.23(10) ?
O9 Na9 Na7 . . 36.80(8) ?
O8 Na9 Na7 . . 76.16(7) ?
C70 Na9 Na7 . . 57.92(8) ?
C71 Na9 Na7 . . 71.04(8) ?
N4 Na9 Na7 . . 98.75(7) ?
C107 Na9 Na7 . . 132.93(9) ?
Na10 Na9 Na7 . . 53.62(4) ?
O8 Na10 O12 . . 120.45(11) ?
O8 Na10 O10 . . 142.78(11) ?
O12 Na10 O10 . . 94.54(10) ?
O8 Na10 O9 . . 87.63(9) ?
O12 Na10 O9 . . 150.75(10) ?
O10 Na10 O9 . . 56.32(9) ?
O8 Na10 O7 . . 55.50(9) ?
O12 Na10 O7 . . 104.49(10) ?
O10 Na10 O7 . . 106.67(10) ?
O9 Na10 O7 . . 84.00(9) ?
O8 Na10 C93 . . 116.28(11) ?
O12 Na10 C93 . . 123.07(11) ?
O10 Na10 C93 . . 29.52(9) ?
O9 Na10 C93 . . 28.88(9) ?
O7 Na10 C93 . . 103.11(10) ?
O8 Na10 C70 . . 27.95(10) ?
O12 Na10 C70 . . 121.07(11) ?
O10 Na10 C70 . . 123.60(11) ?
O9 Na10 C70 . . 79.39(10) ?
O7 Na10 C70 . . 28.70(9) ?
C93 Na10 C70 . . 106.58(11) ?
O8 Na10 Na6 . . 72.68(8) ?
O12 Na10 Na6 . . 58.21(8) ?
O10 Na10 Na6 . . 123.60(9) ?
O9 Na10 Na6 . . 133.09(9) ?
O7 Na10 Na6 . . 49.61(7) ?
C93 Na10 Na6 . . 142.49(10) ?
C70 Na10 Na6 . . 63.21(8) ?
O8 Na10 C116 . . 98.40(10) ?
O12 Na10 C116 . . 26.72(9) ?
O10 Na10 C116 . . 118.60(10) ?
O9 Na10 C116 . . 170.41(12) ?
O7 Na10 C116 . . 105.55(10) ?
C93 Na10 C116 . . 143.63(11) ?
C70 Na10 C116 . . 109.35(11) ?
Na6 Na10 C116 . . 56.30(8) ?
O8 Na10 Na11 . . 167.78(9) ?
O12 Na10 Na11 . . 47.91(7) ?
O10 Na10 Na11 . . 47.27(7) ?
O9 Na10 Na11 . . 103.40(8) ?
O7 Na10 Na11 . . 119.68(8) ?
C93 Na10 Na11 . . 75.16(8) ?
C70 Na10 Na11 . . 148.38(10) ?
Na6 Na10 Na11 . . 95.67(5) ?
C116 Na10 Na11 . . 71.40(8) ?
O8 Na10 O11 . . 73.38(9) ?
O12 Na10 O11 . . 48.28(8) ?
O10 Na10 O11 . . 142.80(9) ?
O9 Na10 O11 . . 160.85(9) ?
O7 Na10 O11 . . 87.14(9) ?
C93 Na10 O11 . . 168.70(11) ?
C70 Na10 O11 . . 84.69(9) ?
Na6 Na10 O11 . . 43.61(6) ?
C116 Na10 O11 . . 25.50(9) ?
Na11 Na10 O11 . . 95.74(7) ?
O8 Na10 Na7 . . 88.65(8) ?
O12 Na10 Na7 . . 120.68(9) ?
O10 Na10 Na7 . . 60.56(8) ?
O9 Na10 Na7 . . 46.02(7) ?
O7 Na10 Na7 . . 48.71(6) ?
C93 Na10 Na7 . . 55.40(9) ?
C70 Na10 Na7 . . 63.68(8) ?
Na6 Na10 Na7 . . 90.33(6) ?
C116 Na10 Na7 . . 140.98(9) ?
Na11 Na10 Na7 . . 95.22(5) ?
O11 Na10 Na7 . . 133.46(8) ?
O10 Na11 O12 . . 101.24(10) ?
O10 Na11 O1 . . 97.63(11) ?
O12 Na11 O1 . . 103.72(11) ?
O10 Na11 Na12 . . 49.89(8) ?
O12 Na11 Na12 . . 117.59(9) ?
O1 Na11 Na12 . . 48.81(7) ?
O10 Na11 Na10 . . 51.16(7) ?
O12 Na11 Na10 . . 50.82(7) ?
O1 Na11 Na10 . . 114.12(9) ?
Na12 Na11 Na10 . . 86.90(5) ?
O10 Na11 Na1 . . 117.58(9) ?
O12 Na11 Na1 . . 47.83(7) ?
O1 Na11 Na1 . . 57.89(7) ?
Na12 Na11 Na1 . . 92.97(6) ?
Na10 Na11 Na1 . . 85.25(5) ?
O10 Na11 Na3 . . 82.89(8) ?
O12 Na11 Na3 . . 81.87(8) ?
O1 Na11 Na3 . . 29.38(7) ?
Na12 Na11 Na3 . . 46.41(4) ?
Na10 Na11 Na3 . . 85.11(5) ?
Na1 Na11 Na3 . . 46.58(4) ?
O6 Na12 O1 . . 103.88(11) ?
O6 Na12 O10 . . 103.88(11) ?
O1 Na12 O10 . . 97.08(11) ?
O6 Na12 Na11 . . 119.58(9) ?
O1 Na12 Na11 . . 49.78(8) ?
O10 Na12 Na11 . . 48.36(7) ?
O6 Na12 Na3 . . 51.90(8) ?
O1 Na12 Na3 . . 52.65(8) ?
O10 Na12 Na3 . . 114.14(8) ?
Na11 Na12 Na3 . . 88.00(5) ?
O6 Na12 C11 . . 121.73(13) ?
O1 Na12 C11 . . 72.21(11) ?
O10 Na12 C11 . . 134.36(13) ?
Na11 Na12 C11 . . 101.76(10) ?
Na3 Na12 C11 . . 94.56(11) ?
O6 Na12 Na7 . . 45.55(8) ?
O1 Na12 Na7 . . 118.54(8) ?
O10 Na12 Na7 . . 60.02(8) ?
Na11 Na12 Na7 . . 94.90(5) ?
Na3 Na12 Na7 . . 83.90(5) ?
C11 Na12 Na7 . . 163.22(11) ?
O6 Na12 Na10 . . 82.60(8) ?
O1 Na12 Na10 . . 83.72(8) ?
O10 Na12 Na10 . . 28.73(7) ?
Na11 Na12 Na10 . . 47.06(4) ?
Na3 Na12 Na10 . . 85.86(5) ?
C11 Na12 Na10 . . 148.82(10) ?
Na7 Na12 Na10 . . 47.89(4) ?
C1 O1 Na12 . . 150.5(2) ?
C1 O1 Na11 . . 125.8(2) ?
Na12 O1 Na11 . . 81.41(10) ?
C1 O1 Na3 . . 91.6(2) ?
Na12 O1 Na3 . . 79.73(9) ?
Na11 O1 Na3 . . 123.06(11) ?
C1 O1 Na1 . . 78.04(18) ?
Na12 O1 Na1 . . 124.53(11) ?
Na11 O1 Na1 . . 75.63(9) ?
Na3 O1 Na1 . . 72.39(8) ?
C1 O2 Na2 . . 152.4(2) ?
C1 O2 Na1 . . 96.8(2) ?
Na2 O2 Na1 . . 108.76(11) ?
C1 O2 Na3 . . 88.07(19) ?
Na2 O2 Na3 . . 87.25(10) ?
Na1 O2 Na3 . . 78.43(9) ?
C24 O3 Na4 . . 129.4(2) ?
C24 O3 Na3 . . 97.1(2) ?
Na4 O3 Na3 . . 97.36(10) ?
C24 O3 Na2 . . 93.04(19) ?
Na4 O3 Na2 . . 135.10(12) ?
Na3 O3 Na2 . . 90.01(10) ?
C24 O4 Na6 . . 149.8(2) ?
C24 O4 Na5 . . 107.0(2) ?
Na6 O4 Na5 . . 82.05(9) ?
C24 O4 Na1 . . 109.19(19) ?
Na6 O4 Na1 . . 82.56(9) ?
Na5 O4 Na1 . . 131.52(11) ?
C24 O4 Na3 . . 85.91(19) ?
Na6 O4 Na3 . . 124.21(11) ?
Na5 O4 Na3 . . 75.58(8) ?
Na1 O4 Na3 . . 75.97(8) ?
C47 O5 Na4 . . 141.4(2) ?
C47 O5 Na5 . . 104.6(2) ?
Na4 O5 Na5 . . 104.99(12) ?
C47 O5 Na3 . . 80.5(2) ?
Na4 O5 Na3 . . 85.59(10) ?
Na5 O5 Na3 . . 72.28(9) ?
C47 O6 Na12 . . 148.8(2) ?
C47 O6 Na7 . . 116.0(2) ?
Na12 O6 Na7 . . 89.52(11) ?
C47 O6 Na3 . . 96.6(2) ?
Na12 O6 Na3 . . 81.30(10) ?
Na7 O6 Na3 . . 124.91(12) ?
C47 O6 Na5 . . 78.8(2) ?
Na12 O6 Na5 . . 127.98(11) ?
Na7 O6 Na5 . . 74.37(9) ?
Na3 O6 Na5 . . 69.87(8) ?
C70 O7 Na5 . . 151.4(2) ?
C70 O7 Na6 . . 105.9(2) ?
Na5 O7 Na6 . . 82.35(9) ?
C70 O7 Na7 . . 109.7(2) ?
Na5 O7 Na7 . . 83.46(9) ?
Na6 O7 Na7 . . 128.82(11) ?
C70 O7 Na10 . . 84.2(2) ?
Na5 O7 Na10 . . 124.21(11) ?
Na6 O7 Na10 . . 72.50(8) ?
Na7 O7 Na10 . . 75.87(8) ?
C70 O8 Na10 . . 99.7(2) ?
C70 O8 Na8 . . 130.9(2) ?
Na10 O8 Na8 . . 100.43(10) ?
C70 O8 Na9 . . 87.76(19) ?
Na10 O8 Na9 . . 88.16(10) ?
Na8 O8 Na9 . . 137.05(13) ?
C93 O9 Na9 . . 155.8(2) ?
C93 O9 Na7 . . 96.6(2) ?
Na9 O9 Na7 . . 107.20(12) ?
C93 O9 Na10 . . 90.0(2) ?
Na9 O9 Na10 . . 88.56(10) ?
Na7 O9 Na10 . . 82.54(10) ?
C93 O10 Na11 . . 156.5(2) ?
C93 O10 Na12 . . 120.1(2) ?
Na11 O10 Na12 . . 81.75(10) ?
C93 O10 Na10 . . 91.47(19) ?
Na11 O10 Na10 . . 81.57(9) ?
Na12 O10 Na10 . . 123.63(12) ?
C93 O10 Na7 . . 72.37(19) ?
Na11 O10 Na7 . . 125.43(11) ?
Na12 O10 Na7 . . 75.11(9) ?
Na10 O10 Na7 . . 72.14(8) ?
C116 O11 Na8 . . 138.0(3) ?
C116 O11 Na6 . . 101.5(2) ?
Na8 O11 Na6 . . 102.24(12) ?
C116 O11 Na10 . . 76.1(2) ?
Na8 O11 Na10 . . 82.46(9) ?
Na6 O11 Na10 . . 66.23(8) ?
C116 O12 Na11 . . 147.3(2) ?
C116 O12 Na1 . . 116.4(2) ?
Na11 O12 Na1 . . 84.69(10) ?
C116 O12 Na10 . . 103.0(2) ?
Na11 O12 Na10 . . 81.27(9) ?
Na1 O12 Na10 . . 124.80(12) ?
C116 O12 Na6 . . 82.3(2) ?
Na11 O12 Na6 . . 128.75(12) ?
Na1 O12 Na6 . . 76.67(9) ?
Na10 O12 Na6 . . 71.91(8) ?
C12 N1 C2 . . 125.6(3) ?
C12 N1 C5 . . 123.6(3) ?
C2 N1 C5 . . 109.9(3) ?
C35 N2 C25 . . 119.7(3) ?
C35 N2 C28 . . 120.0(3) ?
C25 N2 C28 . . 108.4(3) ?
C58 N3 C48 . . 122.0(3) ?
C58 N3 C51 . . 122.3(3) ?
C48 N3 C51 . . 109.5(3) ?
C81 N4 C71 . . 118.4(3) ?
C81 N4 C74 . . 120.5(3) ?
C71 N4 C74 . . 108.2(3) ?
C104 N5 C94 . . 121.6(3) ?
C104 N5 C97 . . 123.2(3) ?
C94 N5 C97 . . 110.1(3) ?
C127 N6 C117 . . 122.2(3) ?
C127 N6 C120 . . 121.5(3) ?
C117 N6 C120 . . 109.5(3) ?
O2 C1 O1 . . 113.4(3) ?
O2 C1 C2 . . 122.5(3) ?
O1 C1 C2 . . 124.0(3) ?
C1 C2 N1 . . 122.9(3) ?
C1 C2 C3 . . 128.4(3) ?
N1 C2 C3 . . 107.9(3) ?
C8 C3 C4 . . 112.5(3) ?
C8 C3 C2 . . 112.4(3) ?
C4 C3 C2 . . 102.2(3) ?
C8 C3 C10 . . 111.5(3) ?
C4 C3 C10 . . 105.9(3) ?
C2 C3 C10 . . 111.9(3) ?
C5 C4 C3 . . 108.3(3) ?
C5 C4 H4A . . 110.0 ?
C3 C4 H4A . . 110.0 ?
C5 C4 H4B . . 110.0 ?
C3 C4 H4B . . 110.0 ?
H4A C4 H4B . . 108.4 ?
N1 C5 C7 . . 112.3(3) ?
N1 C5 C4 . . 101.3(3) ?
C7 C5 C4 . . 112.1(3) ?
N1 C5 C6 . . 112.7(3) ?
C7 C5 C6 . . 108.9(3) ?
C4 C5 C6 . . 109.3(3) ?
C5 C6 H6A . . 109.5 ?
C5 C6 H6B . . 109.5 ?
H6A C6 H6B . . 109.5 ?
C5 C6 H6C . . 109.5 ?
H6A C6 H6C . . 109.5 ?
H6B C6 H6C . . 109.5 ?
C5 C7 H7A . . 109.5 ?
C5 C7 H7B . . 109.5 ?
H7A C7 H7B . . 109.5 ?
C5 C7 H7C . . 109.5 ?
H7A C7 H7C . . 109.5 ?
H7B C7 H7C . . 109.5 ?
C3 C8 C9 . . 116.7(4) ?
C3 C8 H8A . . 108.1 ?
C9 C8 H8A . . 108.1 ?
C3 C8 H8B . . 108.1 ?
C9 C8 H8B . . 108.1 ?
H8A C8 H8B . . 107.3 ?
C8 C9 H9A . . 109.5 ?
C8 C9 H9B . . 109.5 ?
H9A C9 H9B . . 109.5 ?
C8 C9 H9C . . 109.5 ?
H9A C9 H9C . . 109.5 ?
H9B C9 H9C . . 109.5 ?
C11 C10 C3 . . 117.2(3) ?
C11 C10 H10A . . 108.0 ?
C3 C10 H10A . . 108.0 ?
C11 C10 H10B . . 108.0 ?
C3 C10 H10B . . 108.0 ?
H10A C10 H10B . . 107.2 ?
C10 C11 H11A . . 109.5 ?
C10 C11 H11C . . 109.5 ?
H11A C11 H11C . . 109.5 ?
C10 C11 H11B . . 109.5 ?
H11A C11 H11B . . 109.5 ?
H11C C11 H11B . . 109.5 ?
C17 C12 C13 . . 119.1(4) ?
C17 C12 N1 . . 121.3(3) ?
C13 C12 N1 . . 119.6(3) ?
C14 C13 C12 . . 119.4(4) ?
C14 C13 C21 . . 119.1(3) ?
C12 C13 C21 . . 121.6(3) ?
C15 C14 C13 . . 121.2(4) ?
C15 C14 H14 . . 119.4 ?
C13 C14 H14 . . 119.4 ?
C16 C15 C14 . . 119.2(4) ?
C16 C15 H15 . . 120.4 ?
C14 C15 H15 . . 120.4 ?
C15 C16 C17 . . 121.7(4) ?
C15 C16 H16 . . 119.1 ?
C17 C16 H16 . . 119.1 ?
C16 C17 C12 . . 119.3(4) ?
C16 C17 C18 . . 118.9(4) ?
C12 C17 C18 . . 121.8(4) ?
C17 C18 C20 . . 110.5(3) ?
C17 C18 C19 . . 113.2(4) ?
C20 C18 C19 . . 110.7(4) ?
C17 C18 H18 . . 107.4 ?
C20 C18 H18 . . 107.4 ?
C19 C18 H18 . . 107.4 ?
C18 C19 H19A . . 109.5 ?
C18 C19 H19B . . 109.5 ?
H19A C19 H19B . . 109.5 ?
C18 C19 H19C . . 109.5 ?
H19A C19 H19C . . 109.5 ?
H19B C19 H19C . . 109.5 ?
C18 C20 H20A . . 109.5 ?
C18 C20 H20B . . 109.5 ?
H20A C20 H20B . . 109.5 ?
C18 C20 H20C . . 109.5 ?
H20A C20 H20C . . 109.5 ?
H20B C20 H20C . . 109.5 ?
C13 C21 C22 . . 111.7(3) ?
C13 C21 C23 . . 110.7(3) ?
C22 C21 C23 . . 110.4(3) ?
C13 C21 H21 . . 108.0 ?
C22 C21 H21 . . 108.0 ?
C23 C21 H21 . . 108.0 ?
C21 C22 H22A . . 109.5 ?
C21 C22 H22B . . 109.5 ?
H22A C22 H22B . . 109.5 ?
C21 C22 H22C . . 109.5 ?
H22A C22 H22C . . 109.5 ?
H22B C22 H22C . . 109.5 ?
C21 C23 H23A . . 109.5 ?
C21 C23 H23B . . 109.5 ?
H23A C23 H23B . . 109.5 ?
C21 C23 H23C . . 109.5 ?
H23A C23 H23C . . 109.5 ?
H23B C23 H23C . . 109.5 ?
O3 C24 O4 . . 117.1(3) ?
O3 C24 C25 . . 120.6(3) ?
O4 C24 C25 . . 122.3(3) ?
C24 C25 N2 . . 119.4(3) ?
C24 C25 C26 . . 129.5(3) ?
N2 C25 C26 . . 111.0(3) ?
C25 C26 C31 . . 110.8(3) ?
C25 C26 C27 . . 101.0(3) ?
C31 C26 C27 . . 110.3(3) ?
C25 C26 C33 . . 113.8(3) ?
C31 C26 C33 . . 107.2(3) ?
C27 C26 C33 . . 113.6(3) ?
C28 C27 C26 . . 108.5(3) ?
C28 C27 H27A . . 110.0 ?
C26 C27 H27A . . 110.0 ?
C28 C27 H27B . . 110.0 ?
C26 C27 H27B . . 110.0 ?
H27A C27 H27B . . 108.4 ?
N2 C28 C30 . . 109.1(3) ?
N2 C28 C29 . . 112.7(3) ?
C30 C28 C29 . . 108.8(3) ?
N2 C28 C27 . . 103.3(3) ?
C30 C28 C27 . . 111.8(3) ?
C29 C28 C27 . . 111.1(3) ?
C28 C29 H29A . . 109.5 ?
C28 C29 H29B . . 109.5 ?
H29A C29 H29B . . 109.5 ?
C28 C29 H29C . . 109.5 ?
H29A C29 H29C . . 109.5 ?
H29B C29 H29C . . 109.5 ?
C28 C30 H30A . . 109.5 ?
C28 C30 H30B . . 109.5 ?
H30A C30 H30B . . 109.5 ?
C28 C30 H30C . . 109.5 ?
H30A C30 H30C . . 109.5 ?
H30B C30 H30C . . 109.5 ?
C32 C31 C26 . . 116.4(3) ?
C32 C31 H31A . . 108.2 ?
C26 C31 H31A . . 108.2 ?
C32 C31 H31B . . 108.2 ?
C26 C31 H31B . . 108.2 ?
H31A C31 H31B . . 107.3 ?
C31 C32 H32A . . 109.5 ?
C31 C32 H32B . . 109.5 ?
H32A C32 H32B . . 109.5 ?
C31 C32 H32C . . 109.5 ?
H32A C32 H32C . . 109.5 ?
H32B C32 H32C . . 109.5 ?
C34 C33 C26 . . 115.9(3) ?
C34 C33 H33A . . 108.3 ?
C26 C33 H33A . . 108.3 ?
C34 C33 H33B . . 108.3 ?
C26 C33 H33B . . 108.3 ?
H33A C33 H33B . . 107.4 ?
C33 C34 H34A . . 109.5 ?
C33 C34 H34B . . 109.5 ?
H34A C34 H34B . . 109.5 ?
C33 C34 H34C . . 109.5 ?
H34A C34 H34C . . 109.5 ?
H34B C34 H34C . . 109.5 ?
C36 C35 C40 . . 119.2(3) ?
C36 C35 N2 . . 123.4(3) ?
C40 C35 N2 . . 117.4(3) ?
C37 C36 C35 . . 118.4(4) ?
C37 C36 C44 . . 118.3(4) ?
C35 C36 C44 . . 123.3(3) ?
C38 C37 C36 . . 122.5(4) ?
C38 C37 H37 . . 118.8 ?
C36 C37 H37 . . 118.8 ?
C39 C38 C37 . . 118.6(4) ?
C39 C38 H38 . . 120.7 ?
C37 C38 H38 . . 120.7 ?
C38 C39 C40 . . 121.0(4) ?
C38 C39 H39 . . 119.5 ?
C40 C39 H39 . . 119.5 ?
C39 C40 C35 . . 120.2(4) ?
C39 C40 C41 . . 117.4(3) ?
C35 C40 C41 . . 122.4(3) ?
C40 C41 C42 . . 112.9(3) ?
C40 C41 C43 . . 110.4(3) ?
C42 C41 C43 . . 110.6(3) ?
C40 C41 H41 . . 107.6 ?
C42 C41 H41 . . 107.6 ?
C43 C41 H41 . . 107.6 ?
C41 C42 H42A . . 109.5 ?
C41 C42 H42B . . 109.5 ?
H42A C42 H42B . . 109.5 ?
C41 C42 H42C . . 109.5 ?
H42A C42 H42C . . 109.5 ?
H42B C42 H42C . . 109.5 ?
C41 C43 H43C . . 109.5 ?
C41 C43 H43A . . 109.5 ?
H43C C43 H43A . . 109.5 ?
C41 C43 H43B . . 109.5 ?
H43C C43 H43B . . 109.5 ?
H43A C43 H43B . . 109.5 ?
C36 C44 C45 . . 110.6(3) ?
C36 C44 C46 . . 112.5(3) ?
C45 C44 C46 . . 110.2(3) ?
C36 C44 H44 . . 107.8 ?
C45 C44 H44 . . 107.8 ?
C46 C44 H44 . . 107.8 ?
C44 C45 H45A . . 109.5 ?
C44 C45 H45B . . 109.5 ?
H45A C45 H45B . . 109.5 ?
C44 C45 H45C . . 109.5 ?
H45A C45 H45C . . 109.5 ?
H45B C45 H45C . . 109.5 ?
C44 C46 H46A . . 109.5 ?
C44 C46 H46B . . 109.5 ?
H46A C46 H46B . . 109.5 ?
C44 C46 H46C . . 109.5 ?
H46A C46 H46C . . 109.5 ?
H46B C46 H46C . . 109.5 ?
O5 C47 O6 . . 115.4(3) ?
O5 C47 C48 . . 122.0(4) ?
O6 C47 C48 . . 122.6(4) ?
C47 C48 N3 . . 121.3(4) ?
C47 C48 C49 . . 127.8(4) ?
N3 C48 C49 . . 110.2(3) ?
C50 C49 C48 . . 101.6(3) ?
C50 C49 C56 . . 109.2(3) ?
C48 C49 C56 . . 111.8(3) ?
C50 C49 C54 . . 114.1(3) ?
C48 C49 C54 . . 110.8(3) ?
C56 C49 C54 . . 109.1(3) ?
C49 C50 C51 . . 107.1(3) ?
C49 C50 H50A . . 110.3 ?
C51 C50 H50A . . 110.3 ?
C49 C50 H50B . . 110.3 ?
C51 C50 H50B . . 110.3 ?
H50A C50 H50B . . 108.6 ?
N3 C51 C53 . . 110.7(3) ?
N3 C51 C52 . . 112.0(3) ?
C53 C51 C52 . . 109.6(3) ?
N3 C51 C50 . . 102.2(3) ?
C53 C51 C50 . . 110.8(4) ?
C52 C51 C50 . . 111.3(3) ?
C51 C52 H52A . . 109.5 ?
C51 C52 H52B . . 109.5 ?
H52A C52 H52B . . 109.5 ?
C51 C52 H52C . . 109.5 ?
H52A C52 H52C . . 109.5 ?
H52B C52 H52C . . 109.5 ?
C51 C53 H53A . . 109.5 ?
C51 C53 H53B . . 109.5 ?
H53A C53 H53B . . 109.5 ?
C51 C53 H53C . . 109.5 ?
H53A C53 H53C . . 109.5 ?
H53B C53 H53C . . 109.5 ?
C55 C54 C49 . . 117.4(3) ?
C55 C54 H54A . . 108.0 ?
C49 C54 H54A . . 108.0 ?
C55 C54 H54B . . 108.0 ?
C49 C54 H54B . . 108.0 ?
H54A C54 H54B . . 107.2 ?
C54 C55 H55A . . 109.5 ?
C54 C55 H55B . . 109.5 ?
H55A C55 H55B . . 109.5 ?
C54 C55 H55C . . 109.5 ?
H55A C55 H55C . . 109.5 ?
H55B C55 H55C . . 109.5 ?
C57 C56 C49 . . 116.5(4) ?
C57 C56 H56A . . 108.2 ?
C49 C56 H56A . . 108.2 ?
C57 C56 H56B . . 108.2 ?
C49 C56 H56B . . 108.2 ?
H56A C56 H56B . . 107.3 ?
C56 C57 H57A . . 109.5 ?
C56 C57 H57B . . 109.5 ?
H57A C57 H57B . . 109.5 ?
C56 C57 H57C . . 109.5 ?
H57A C57 H57C . . 109.5 ?
H57B C57 H57C . . 109.5 ?
C59 C58 N3 . . 119.3(4) ?
C59 C58 C63 . . 118.8(4) ?
N3 C58 C63 . . 121.9(4) ?
C60 C59 C58 . . 119.9(4) ?
C60 C59 C67 . . 118.5(4) ?
C58 C59 C67 . . 121.6(4) ?
C61 C60 C59 . . 121.5(4) ?
C61 C60 H60 . . 119.3 ?
C59 C60 H60 . . 119.3 ?
C62 C61 C60 . . 119.0(4) ?
C62 C61 H61 . . 120.5 ?
C60 C61 H61 . . 120.5 ?
C61 C62 C63 . . 122.0(4) ?
C61 C62 Na4 . . 80.0(2) ?
C63 C62 Na4 . . 78.0(2) ?
C61 C62 H62 . . 119.0 ?
C63 C62 H62 . . 119.0 ?
Na4 C62 H62 . . 113.2 ?
C62 C63 C58 . . 118.8(4) ?
C62 C63 C64 . . 119.1(4) ?
C58 C63 C64 . . 122.1(4) ?
C62 C63 Na4 . . 75.9(2) ?
C58 C63 Na4 . . 77.6(2) ?
C64 C63 Na4 . . 116.9(2) ?
C63 C64 C65 . . 113.2(4) ?
C63 C64 C66 . . 110.7(4) ?
C65 C64 C66 . . 110.7(4) ?
C63 C64 H64 . . 107.3 ?
C65 C64 H64 . . 107.3 ?
C66 C64 H64 . . 107.3 ?
C64 C65 H65A . . 109.5 ?
C64 C65 H65B . . 109.5 ?
H65A C65 H65B . . 109.5 ?
C64 C65 H65C . . 109.5 ?
H65A C65 H65C . . 109.5 ?
H65B C65 H65C . . 109.5 ?
C64 C66 H66A . . 109.5 ?
C64 C66 H66B . . 109.5 ?
H66A C66 H66B . . 109.5 ?
C64 C66 H66C . . 109.5 ?
H66A C66 H66C . . 109.5 ?
H66B C66 H66C . . 109.5 ?
C69 C67 C59 . . 111.7(4) ?
C69 C67 C68 . . 110.9(4) ?
C59 C67 C68 . . 110.5(3) ?
C69 C67 H67 . . 107.8 ?
C59 C67 H67 . . 107.8 ?
C68 C67 H67 . . 107.8 ?
C67 C68 H68A . . 109.5 ?
C67 C68 H68B . . 109.5 ?
H68A C68 H68B . . 109.5 ?
C67 C68 H68C . . 109.5 ?
H68A C68 H68C . . 109.5 ?
H68B C68 H68C . . 109.5 ?
C67 C69 H69A . . 109.5 ?
C67 C69 H69B . . 109.5 ?
H69A C69 H69B . . 109.5 ?
C67 C69 H69C . . 109.5 ?
H69A C69 H69C . . 109.5 ?
H69B C69 H69C . . 109.5 ?
O8 C70 O7 . . 115.9(3) ?
O8 C70 C71 . . 121.0(3) ?
O7 C70 C71 . . 123.0(3) ?
C70 C71 N4 . . 119.3(3) ?
C70 C71 C72 . . 129.0(3) ?
N4 C71 C72 . . 111.7(3) ?
C71 C72 C77 . . 110.0(3) ?
C71 C72 C73 . . 101.4(3) ?
C77 C72 C73 . . 110.3(3) ?
C71 C72 C79 . . 113.8(3) ?
C77 C72 C79 . . 107.1(3) ?
C73 C72 C79 . . 114.1(3) ?
C74 C73 C72 . . 107.9(3) ?
C74 C73 H73A . . 110.1 ?
C72 C73 H73A . . 110.1 ?
C74 C73 H73B . . 110.1 ?
C72 C73 H73B . . 110.1 ?
H73A C73 H73B . . 108.4 ?
N4 C74 C75 . . 112.9(3) ?
N4 C74 C76 . . 109.4(3) ?
C75 C74 C76 . . 109.1(3) ?
N4 C74 C73 . . 103.6(3) ?
C75 C74 C73 . . 110.2(3) ?
C76 C74 C73 . . 111.6(3) ?
C74 C75 H75A . . 109.5 ?
C74 C75 H75B . . 109.5 ?
H75A C75 H75B . . 109.5 ?
C74 C75 H75C . . 109.5 ?
H75A C75 H75C . . 109.5 ?
H75B C75 H75C . . 109.5 ?
C74 C76 H76A . . 109.5 ?
C74 C76 H76B . . 109.5 ?
H76A C76 H76B . . 109.5 ?
C74 C76 H76C . . 109.5 ?
H76A C76 H76C . . 109.5 ?
H76B C76 H76C . . 109.5 ?
C78 C77 C72 . . 117.0(4) ?
C78 C77 H77A . . 108.0 ?
C72 C77 H77A . . 108.0 ?
C78 C77 H77B . . 108.0 ?
C72 C77 H77B . . 108.0 ?
H77A C77 H77B . . 107.3 ?
C77 C78 H78A . . 109.5 ?
C77 C78 H78B . . 109.5 ?
H78A C78 H78B . . 109.5 ?
C77 C78 H78C . . 109.5 ?
H78A C78 H78C . . 109.5 ?
H78B C78 H78C . . 109.5 ?
C80 C79 C72 . . 118.0(3) ?
C80 C79 H79A . . 107.8 ?
C72 C79 H79A . . 107.8 ?
C80 C79 H79B . . 107.8 ?
C72 C79 H79B . . 107.8 ?
H79A C79 H79B . . 107.1 ?
C79 C80 H80A . . 109.5 ?
C79 C80 H80B . . 109.5 ?
H80A C80 H80B . . 109.5 ?
C79 C80 H80C . . 109.5 ?
H80A C80 H80C . . 109.5 ?
H80B C80 H80C . . 109.5 ?
C86 C81 C82 . . 118.9(3) ?
C86 C81 N4 . . 123.4(3) ?
C82 C81 N4 . . 117.7(3) ?
C83 C82 C81 . . 119.5(4) ?
C83 C82 C90 . . 117.7(4) ?
C81 C82 C90 . . 122.7(3) ?
C84 C83 C82 . . 121.6(4) ?
C84 C83 H83 . . 119.2 ?
C82 C83 H83 . . 119.2 ?
C83 C84 C85 . . 119.0(4) ?
C83 C84 H84 . . 120.5 ?
C85 C84 H84 . . 120.5 ?
C84 C85 C86 . . 121.9(4) ?
C84 C85 H85 . . 119.1 ?
C86 C85 H85 . . 119.1 ?
C85 C86 C81 . . 119.0(4) ?
C85 C86 C87 . . 116.9(4) ?
C81 C86 C87 . . 124.1(3) ?
C86 C87 C89 . . 110.1(3) ?
C86 C87 C88 . . 112.1(3) ?
C89 C87 C88 . . 110.2(4) ?
C86 C87 H87 . . 108.1 ?
C89 C87 H87 . . 108.1 ?
C88 C87 H87 . . 108.1 ?
C87 C88 H88A . . 109.5 ?
C87 C88 H88B . . 109.5 ?
H88A C88 H88B . . 109.5 ?
C87 C88 H88C . . 109.5 ?
H88A C88 H88C . . 109.5 ?
H88B C88 H88C . . 109.5 ?
C87 C89 H89A . . 109.5 ?
C87 C89 H89B . . 109.5 ?
H89A C89 H89B . . 109.5 ?
C87 C89 H89C . . 109.5 ?
H89A C89 H89C . . 109.5 ?
H89B C89 H89C . . 109.5 ?
C82 C90 C91 . . 112.2(3) ?
C82 C90 C92 . . 110.3(3) ?
C91 C90 C92 . . 109.4(4) ?
C82 C90 H90 . . 108.3 ?
C91 C90 H90 . . 108.3 ?
C92 C90 H90 . . 108.3 ?
C90 C91 H91A . . 109.5 ?
C90 C91 H91B . . 109.5 ?
H91A C91 H91B . . 109.5 ?
C90 C91 H91C . . 109.5 ?
H91A C91 H91C . . 109.5 ?
H91B C91 H91C . . 109.5 ?
C90 C92 H92A . . 109.5 ?
C90 C92 H92B . . 109.5 ?
H92A C92 H92B . . 109.5 ?
C90 C92 H92C . . 109.5 ?
H92A C92 H92C . . 109.5 ?
H92B C92 H92C . . 109.5 ?
O9 C93 O10 . . 113.9(3) ?
O9 C93 C94 . . 122.7(3) ?
O10 C93 C94 . . 123.3(3) ?
C93 C94 N5 . . 121.6(3) ?
C93 C94 C95 . . 128.0(3) ?
N5 C94 C95 . . 109.3(3) ?
C102 C95 C94 . . 111.9(4) ?
C102 C95 C96 . . 113.1(4) ?
C94 C95 C96 . . 101.9(3) ?
C102 C95 C100 . . 112.0(4) ?
C94 C95 C100 . . 113.6(4) ?
C96 C95 C100 . . 103.6(4) ?
C95 C96 C97 . . 108.6(3) ?
C95 C96 H96A . . 110.0 ?
C97 C96 H96A . . 110.0 ?
C95 C96 H96B . . 110.0 ?
C97 C96 H96B . . 110.0 ?
H96A C96 H96B . . 108.3 ?
N5 C97 C98 . . 112.2(4) ?
N5 C97 C96 . . 102.2(3) ?
C98 C97 C96 . . 111.9(4) ?
N5 C97 C99 . . 110.7(4) ?
C98 C97 C99 . . 110.4(4) ?
C96 C97 C99 . . 109.2(4) ?
C97 C98 H98A . . 109.5 ?
C97 C98 H98B . . 109.5 ?
H98A C98 H98B . . 109.5 ?
C97 C98 H98C . . 109.5 ?
H98A C98 H98C . . 109.5 ?
H98B C98 H98C . . 109.5 ?
C97 C99 H99A . . 109.5 ?
C97 C99 H99B . . 109.5 ?
H99A C99 H99B . . 109.5 ?
C97 C99 H99C . . 109.5 ?
H99A C99 H99C . . 109.5 ?
H99B C99 H99C . . 109.5 ?
C101 C100 C95 . . 121.2(5) ?
C101 C100 H10C . . 107.0 ?
C95 C100 H10C . . 107.0 ?
C101 C100 H10D . . 107.0 ?
C95 C100 H10D . . 107.0 ?
H10C C100 H10D . . 106.8 ?
C100 C101 H10G . . 109.5 ?
C100 C101 H10F . . 109.5 ?
H10G C101 H10F . . 109.5 ?
C100 C101 H10E . . 109.5 ?
H10G C101 H10E . . 109.5 ?
H10F C101 H10E . . 109.5 ?
C95 C102 C103 . . 117.7(4) ?
C95 C102 H10H . . 107.9 ?
C103 C102 H10H . . 107.9 ?
C95 C102 H10I . . 107.9 ?
C103 C102 H10I . . 107.9 ?
H10H C102 H10I . . 107.2 ?
C102 C103 H10J . . 109.5 ?
C102 C103 H10K . . 109.5 ?
H10J C103 H10K . . 109.5 ?
C102 C103 H10L . . 109.5 ?
H10J C103 H10L . . 109.5 ?
H10K C103 H10L . . 109.5 ?
C105 C104 C109 . . 119.2(3) ?
C105 C104 N5 . . 121.6(3) ?
C109 C104 N5 . . 119.2(4) ?
C106 C105 C104 . . 119.7(4) ?
C106 C105 C113 . . 117.8(4) ?
C104 C105 C113 . . 122.5(4) ?
C107 C106 C105 . . 121.2(4) ?
C107 C106 H106 . . 119.4 ?
C105 C106 H106 . . 119.4 ?
C108 C107 C106 . . 118.8(4) ?
C108 C107 Na9 . . 77.4(2) ?
C106 C107 Na9 . . 83.5(2) ?
C108 C107 H107 . . 120.6 ?
C106 C107 H107 . . 120.6 ?
Na9 C107 H107 . . 109.0 ?
C107 C108 C109 . . 122.0(4) ?
C107 C108 H108 . . 119.0 ?
C109 C108 H108 . . 119.0 ?
C108 C109 C104 . . 118.9(4) ?
C108 C109 C110 . . 118.7(4) ?
C104 C109 C110 . . 122.4(3) ?
C109 C110 C111 . . 111.9(4) ?
C109 C110 C112 . . 112.2(3) ?
C111 C110 C112 . . 109.9(4) ?
C109 C110 H110 . . 107.5 ?
C111 C110 H110 . . 107.5 ?
C112 C110 H110 . . 107.5 ?
C110 C111 H11D . . 109.5 ?
C110 C111 H11E . . 109.5 ?
H11D C111 H11E . . 109.5 ?
C110 C111 H11F . . 109.5 ?
H11D C111 H11F . . 109.5 ?
H11E C111 H11F . . 109.5 ?
C110 C112 H11G . . 109.5 ?
C110 C112 H11H . . 109.5 ?
H11G C112 H11H . . 109.5 ?
C110 C112 H11I . . 109.5 ?
H11G C112 H11I . . 109.5 ?
H11H C112 H11I . . 109.5 ?
C105 C113 C115 . . 111.0(4) ?
C105 C113 C114 . . 112.0(4) ?
C115 C113 C114 . . 110.8(4) ?
C105 C113 H113 . . 107.6 ?
C115 C113 H113 . . 107.6 ?
C114 C113 H113 . . 107.6 ?
C113 C114 H11J . . 109.5 ?
C113 C114 H11K . . 109.5 ?
H11J C114 H11K . . 109.5 ?
C113 C114 H11L . . 109.5 ?
H11J C114 H11L . . 109.5 ?
H11K C114 H11L . . 109.5 ?
C113 C115 H11M . . 109.5 ?
C113 C115 H11N . . 109.5 ?
H11M C115 H11N . . 109.5 ?
C113 C115 H11O . . 109.5 ?
H11M C115 H11O . . 109.5 ?
H11N C115 H11O . . 109.5 ?
O11 C116 C117 . . 123.2(3) ?
O11 C116 O12 . . 114.8(3) ?
C117 C116 O12 . . 122.0(3) ?
C116 C117 N6 . . 120.9(3) ?
C116 C117 C118 . . 128.2(3) ?
N6 C117 C118 . . 109.8(3) ?
C117 C118 C119 . . 101.8(3) ?
C117 C118 C125 . . 112.1(3) ?
C119 C118 C125 . . 109.9(3) ?
C117 C118 C123 . . 110.6(3) ?
C119 C118 C123 . . 113.3(3) ?
C125 C118 C123 . . 109.0(3) ?
C120 C119 C118 . . 107.5(3) ?
C120 C119 H11P . . 110.2 ?
C118 C119 H11P . . 110.2 ?
C120 C119 H11Q . . 110.2 ?
C118 C119 H11Q . . 110.2 ?
H11P C119 H11Q . . 108.5 ?
N6 C120 C121 . . 113.2(3) ?
N6 C120 C122 . . 110.8(3) ?
C121 C120 C122 . . 109.5(3) ?
N6 C120 C119 . . 102.4(3) ?
C121 C120 C119 . . 110.8(4) ?
C122 C120 C119 . . 109.9(3) ?
C120 C121 H12A . . 109.5 ?
C120 C121 H12B . . 109.5 ?
H12A C121 H12B . . 109.5 ?
C120 C121 H12C . . 109.5 ?
H12A C121 H12C . . 109.5 ?
H12B C121 H12C . . 109.5 ?
C120 C122 H12D . . 109.5 ?
C120 C122 H12E . . 109.5 ?
H12D C122 H12E . . 109.5 ?
C120 C122 H12F . . 109.5 ?
H12D C122 H12F . . 109.5 ?
H12E C122 H12F . . 109.5 ?
C124 C123 C118 . . 117.7(3) ?
C124 C123 H12G . . 107.9 ?
C118 C123 H12G . . 107.9 ?
C124 C123 H12H . . 107.9 ?
C118 C123 H12H . . 107.9 ?
H12G C123 H12H . . 107.2 ?
C123 C124 H12I . . 109.5 ?
C123 C124 H12J . . 109.5 ?
H12I C124 H12J . . 109.5 ?
C123 C124 H12K . . 109.5 ?
H12I C124 H12K . . 109.5 ?
H12J C124 H12K . . 109.5 ?
C126 C125 C118 . . 117.0(4) ?
C126 C125 H12L . . 108.0 ?
C118 C125 H12L . . 108.0 ?
C126 C125 H12M . . 108.0 ?
C118 C125 H12M . . 108.0 ?
H12L C125 H12M . . 107.3 ?
C125 C126 H12N . . 109.5 ?
C125 C126 H12O . . 109.5 ?
H12N C126 H12O . . 109.5 ?
C125 C126 H12P . . 109.5 ?
H12N C126 H12P . . 109.5 ?
H12O C126 H12P . . 109.5 ?
C132 C127 C128 . . 118.9(4) ?
C132 C127 N6 . . 122.8(4) ?
C128 C127 N6 . . 118.3(4) ?
C129 C128 C127 . . 119.5(5) ?
C129 C128 C136 . . 117.7(4) ?
C127 C128 C136 . . 122.8(3) ?
C130 C129 C128 . . 121.4(5) ?
C130 C129 H129 . . 119.3 ?
C128 C129 H129 . . 119.3 ?
C131 C130 C129 . . 119.0(5) ?
C131 C130 H130 . . 120.5 ?
C129 C130 H130 . . 120.5 ?
C130 C131 C132 . . 121.9(5) ?
C130 C131 H131 . . 119.0 ?
C132 C131 H131 . . 119.0 ?
C131 C132 C127 . . 119.2(5) ?
C131 C132 C133 . . 118.4(5) ?
C127 C132 C133 . . 122.3(4) ?
C132 C133 C135 . . 111.1(5) ?
C132 C133 C134 . . 113.2(4) ?
C135 C133 C134 . . 110.8(4) ?
C132 C133 H133 . . 107.2 ?
C135 C133 H133 . . 107.2 ?
C134 C133 H133 . . 107.2 ?
C133 C134 H13A . . 109.5 ?
C133 C134 H13B . . 109.5 ?
H13A C134 H13B . . 109.5 ?
C133 C134 H13C . . 109.5 ?
H13A C134 H13C . . 109.5 ?
H13B C134 H13C . . 109.5 ?
C133 C135 H13D . . 109.5 ?
C133 C135 H13E . . 109.5 ?
H13D C135 H13E . . 109.5 ?
C133 C135 H13F . . 109.5 ?
H13D C135 H13F . . 109.5 ?
H13E C135 H13F . . 109.5 ?
C128 C136 C138 . . 111.0(4) ?
C128 C136 C137 . . 112.7(4) ?
C138 C136 C137 . . 110.7(4) ?
C128 C136 H136 . . 107.4 ?
C138 C136 H136 . . 107.4 ?
C137 C136 H136 . . 107.4 ?
C136 C137 H13G . . 109.5 ?
C136 C137 H13H . . 109.5 ?
H13G C137 H13H . . 109.5 ?
C136 C137 H13I . . 109.5 ?
H13G C137 H13I . . 109.5 ?
H13H C137 H13I . . 109.5 ?
C136 C138 H13J . . 109.5 ?
C136 C138 H13K . . 109.5 ?
H13J C138 H13K . . 109.5 ?
C136 C138 H13L . . 109.5 ?
H13J C138 H13L . . 109.5 ?
H13K C138 H13L . . 109.5 ?
C140 C139 H13M . . 109.5 ?
C140 C139 H13N . . 109.5 ?
H13M C139 H13N . . 109.5 ?
C140 C139 H13O . . 109.5 ?
H13M C139 H13O . . 109.5 ?
H13N C139 H13O . . 109.5 ?
C139 C140 C141 . . 114.8(7) ?
C139 C140 H14A . . 108.6 ?
C141 C140 H14A . . 108.6 ?
C139 C140 H14B . . 108.6 ?
C141 C140 H14B . . 108.6 ?
H14A C140 H14B . . 107.5 ?
C142 C141 C140 . . 119.9(6) ?
C142 C141 H14C . . 107.3 ?
C140 C141 H14C . . 107.3 ?
C142 C141 H14D . . 107.3 ?
C140 C141 H14D . . 107.3 ?
H14C C141 H14D . . 106.9 ?
C141 C142 C143 . . 119.8(7) ?
C141 C142 H14E . . 107.4 ?
C143 C142 H14E . . 107.4 ?
C141 C142 H14F . . 107.4 ?
C143 C142 H14F . . 107.4 ?
H14E C142 H14F . . 106.9 ?
C142 C143 C144 . . 126.9(8) ?
C142 C143 H14G . . 105.6 ?
C144 C143 H14G . . 105.6 ?
C142 C143 H14H . . 105.6 ?
C144 C143 H14H . . 105.6 ?
H14G C143 H14H . . 106.1 ?
C143 C144 H14I . . 109.5 ?
C143 C144 H14J . . 109.5 ?
H14I C144 H14J . . 109.5 ?
C143 C144 H14K . . 109.5 ?
H14I C144 H14K . . 109.5 ?
H14J C144 H14K . . 109.5 ?

loop_
_geom_bond_atom_site_label_1
_geom_bond_atom_site_label_2
_geom_bond_site_symmetry_2
_geom_bond_distance
_geom_bond_publ_flag
Na1 O2 . 2.230(3) ?
Na1 O12 . 2.271(3) ?
Na1 O4 . 2.371(3) ?
Na1 O1 . 2.668(3) ?
Na1 C1 . 2.733(4) ?
Na1 Na3 . 3.012(2) ?
Na1 Na6 . 3.0469(19) ?
Na1 Na11 . 3.051(2) ?
Na1 C24 . 3.093(4) ?
Na1 Na2 . 3.570(2) ?
Na1 Na10 . 4.1030(19) ?
Na2 O2 . 2.161(3) ?
Na2 O3 . 2.310(3) ?
Na2 C24 . 2.727(4) ?
Na2 C25 . 3.097(4) ?
Na2 C43 . 3.128(4) ?
Na2 Na3 . 3.240(2) ?
Na3 O3 . 2.272(3) ?
Na3 O6 . 2.387(3) ?
Na3 O1 . 2.422(3) ?
Na3 O4 . 2.519(3) ?
Na3 O2 . 2.521(3) ?
Na3 C24 . 2.774(4) ?
Na3 O5 . 2.781(3) ?
Na3 C1 . 2.813(4) ?
Na3 C47 . 2.877(4) ?
Na3 Na5 . 2.9761(19) ?
Na3 Na12 . 2.999(2) ?
Na4 O5 . 2.201(3) ?
Na4 O3 . 2.270(3) ?
Na4 C62 . 3.092(4) ?
Na4 C63 . 3.118(4) ?
Na4 Na5 . 3.493(2) ?
Na5 O5 . 2.202(3) ?
Na5 O7 . 2.220(3) ?
Na5 O4 . 2.331(3) ?
Na5 O6 . 2.780(3) ?
Na5 C47 . 2.845(4) ?
Na5 Na6 . 3.005(2) ?
Na5 C24 . 3.019(4) ?
Na5 Na7 . 3.062(2) ?
Na6 O11 . 2.210(3) ?
Na6 O4 . 2.245(3) ?
Na6 O7 . 2.342(3) ?
Na6 O12 . 2.621(3) ?
Na6 C116 . 2.793(4) ?
Na6 Na10 . 2.932(2) ?
Na6 C70 . 3.012(4) ?
Na6 Na8 . 3.429(2) ?
Na7 O9 . 2.226(3) ?
Na7 O6 . 2.235(3) ?
Na7 O7 . 2.377(3) ?
Na7 C93 . 2.723(4) ?
Na7 O10 . 2.806(3) ?
Na7 Na10 . 3.067(2) ?
Na7 C47 . 3.080(4) ?
Na7 C70 . 3.109(4) ?
Na7 Na12 . 3.131(2) ?
Na7 Na9 . 3.550(2) ?
Na8 O11 . 2.195(3) ?
Na8 O8 . 2.280(3) ?
Na8 Na10 . 3.487(2) ?
Na9 O9 . 2.184(3) ?
Na9 O8 . 2.366(3) ?
Na9 C70 . 2.672(4) ?
Na9 C71 . 2.977(4) ?
Na9 N4 . 3.054(3) ?
Na9 C107 . 3.129(4) ?
Na9 Na10 . 3.2181(19) ?
Na10 O8 . 2.258(3) ?
Na10 O12 . 2.359(3) ?
Na10 O10 . 2.368(3) ?
Na10 O9 . 2.419(3) ?
Na10 O7 . 2.604(3) ?
Na10 C93 . 2.762(4) ?
Na10 C70 . 2.813(4) ?
Na10 C116 . 2.987(4) ?
Na10 Na11 . 3.0076(19) ?
Na10 O11 . 3.013(3) ?
Na11 O10 . 2.234(3) ?
Na11 O12 . 2.258(3) ?
Na11 O1 . 2.284(3) ?
Na11 Na12 . 2.958(2) ?
Na12 O6 . 2.212(3) ?
Na12 O1 . 2.251(3) ?
Na12 O10 . 2.286(3) ?
Na12 C11 . 3.021(4) ?
O1 C1 . 1.364(4) ?
O2 C1 . 1.336(4) ?
O3 C24 . 1.333(4) ?
O4 C24 . 1.354(4) ?
O5 C47 . 1.330(5) ?
O6 C47 . 1.356(5) ?
O7 C70 . 1.358(4) ?
O8 C70 . 1.338(4) ?
O9 C93 . 1.334(4) ?
O10 C93 . 1.361(4) ?
O11 C116 . 1.324(4) ?
O12 C116 . 1.378(4) ?
N1 C12 . 1.423(5) ?
N1 C2 . 1.452(4) ?
N1 C5 . 1.470(5) ?
N2 C35 . 1.435(5) ?
N2 C25 . 1.459(4) ?
N2 C28 . 1.482(4) ?
N3 C58 . 1.420(5) ?
N3 C48 . 1.445(5) ?
N3 C51 . 1.478(4) ?
N4 C81 . 1.444(4) ?
N4 C71 . 1.455(4) ?
N4 C74 . 1.492(4) ?
N5 C104 . 1.427(5) ?
N5 C94 . 1.458(4) ?
N5 C97 . 1.473(5) ?
N6 C127 . 1.420(5) ?
N6 C117 . 1.454(4) ?
N6 C120 . 1.486(4) ?
C1 C2 . 1.365(5) ?
C2 C3 . 1.548(5) ?
C3 C8 . 1.515(6) ?
C3 C4 . 1.544(5) ?
C3 C10 . 1.569(6) ?
C4 C5 . 1.534(5) ?
C4 H4A . 0.99 ?
C4 H4B . 0.99 ?
C5 C7 . 1.519(5) ?
C5 C6 . 1.545(6) ?
C6 H6A . 0.98 ?
C6 H6B . 0.98 ?
C6 H6C . 0.98 ?
C7 H7A . 0.98 ?
C7 H7B . 0.98 ?
C7 H7C . 0.98 ?
C8 C9 . 1.547(6) ?
C8 H8A . 0.99 ?
C8 H8B . 0.99 ?
C9 H9A . 0.98 ?
C9 H9B . 0.98 ?
C9 H9C . 0.98 ?
C10 C11 . 1.503(6) ?
C10 H10A . 0.99 ?
C10 H10B . 0.99 ?
C11 H11A . 0.98 ?
C11 H11C . 0.98 ?
C11 H11B . 0.98 ?
C12 C17 . 1.411(5) ?
C12 C13 . 1.412(5) ?
C13 C14 . 1.406(6) ?
C13 C21 . 1.505(5) ?
C14 C15 . 1.385(6) ?
C14 H14 . 0.95 ?
C15 C16 . 1.373(6) ?
C15 H15 . 0.95 ?
C16 C17 . 1.403(6) ?
C16 H16 . 0.95 ?
C17 C18 . 1.503(5) ?
C18 C20 . 1.535(5) ?
C18 C19 . 1.538(5) ?
C18 H18 . 1.0 ?
C19 H19A . 0.98 ?
C19 H19B . 0.98 ?
C19 H19C . 0.98 ?
C20 H20A . 0.98 ?
C20 H20B . 0.98 ?
C20 H20C . 0.98 ?
C21 C22 . 1.532(5) ?
C21 C23 . 1.539(5) ?
C21 H21 . 1.0 ?
C22 H22A . 0.98 ?
C22 H22B . 0.98 ?
C22 H22C . 0.98 ?
C23 H23A . 0.98 ?
C23 H23B . 0.98 ?
C23 H23C . 0.98 ?
C24 C25 . 1.369(5) ?
C25 C26 . 1.540(5) ?
C26 C31 . 1.547(5) ?
C26 C27 . 1.548(5) ?
C26 C33 . 1.565(5) ?
C27 C28 . 1.536(5) ?
C27 H27A . 0.99 ?
C27 H27B . 0.99 ?
C28 C30 . 1.530(5) ?
C28 C29 . 1.531(5) ?
C29 H29A . 0.98 ?
C29 H29B . 0.98 ?
C29 H29C . 0.98 ?
C30 H30A . 0.98 ?
C30 H30B . 0.98 ?
C30 H30C . 0.98 ?
C31 C32 . 1.527(5) ?
C31 H31A . 0.99 ?
C31 H31B . 0.99 ?
C32 H32A . 0.98 ?
C32 H32B . 0.98 ?
C32 H32C . 0.98 ?
C33 C34 . 1.535(5) ?
C33 H33A . 0.99 ?
C33 H33B . 0.99 ?
C34 H34A . 0.98 ?
C34 H34B . 0.98 ?
C34 H34C . 0.98 ?
C35 C36 . 1.404(5) ?
C35 C40 . 1.419(5) ?
C36 C37 . 1.404(6) ?
C36 C44 . 1.505(5) ?
C37 C38 . 1.386(6) ?
C37 H37 . 0.95 ?
C38 C39 . 1.383(6) ?
C38 H38 . 0.95 ?
C39 C40 . 1.391(5) ?
C39 H39 . 0.95 ?
C40 C41 . 1.516(5) ?
C41 C42 . 1.538(5) ?
C41 C43 . 1.540(5) ?
C41 H41 . 1.0 ?
C42 H42A . 0.98 ?
C42 H42B . 0.98 ?
C42 H42C . 0.98 ?
C43 H43C . 0.98 ?
C43 H43A . 0.98 ?
C43 H43B . 0.98 ?
C44 C45 . 1.537(5) ?
C44 C46 . 1.539(5) ?
C44 H44 . 1.0 ?
C45 H45A . 0.98 ?
C45 H45B . 0.98 ?
C45 H45C . 0.98 ?
C46 H46A . 0.98 ?
C46 H46B . 0.98 ?
C46 H46C . 0.98 ?
C47 C48 . 1.377(5) ?
C48 C49 . 1.534(5) ?
C49 C50 . 1.531(5) ?
C49 C56 . 1.569(6) ?
C49 C54 . 1.570(5) ?
C50 C51 . 1.554(6) ?
C50 H50A . 0.99 ?
C50 H50B . 0.99 ?
C51 C53 . 1.520(6) ?
C51 C52 . 1.542(5) ?
C52 H52A . 0.98 ?
C52 H52B . 0.98 ?
C52 H52C . 0.98 ?
C53 H53A . 0.98 ?
C53 H53B . 0.98 ?
C53 H53C . 0.98 ?
C54 C55 . 1.534(5) ?
C54 H54A . 0.99 ?
C54 H54B . 0.99 ?
C55 H55A . 0.98 ?
C55 H55B . 0.98 ?
C55 H55C . 0.98 ?
C56 C57 . 1.540(6) ?
C56 H56A . 0.99 ?
C56 H56B . 0.99 ?
C57 H57A . 0.98 ?
C57 H57B . 0.98 ?
C57 H57C . 0.98 ?
C58 C59 . 1.406(6) ?
C58 C63 . 1.427(5) ?
C59 C60 . 1.396(6) ?
C59 C67 . 1.528(6) ?
C60 C61 . 1.384(6) ?
C60 H60 . 0.95 ?
C61 C62 . 1.378(6) ?
C61 H61 . 0.95 ?
C62 C63 . 1.401(6) ?
C62 H62 . 0.95 ?
C63 C64 . 1.512(6) ?
C64 C65 . 1.519(6) ?
C64 C66 . 1.532(6) ?
C64 H64 . 1.0 ?
C65 H65A . 0.98 ?
C65 H65B . 0.98 ?
C65 H65C . 0.98 ?
C66 H66A . 0.98 ?
C66 H66B . 0.98 ?
C66 H66C . 0.98 ?
C67 C69 . 1.524(6) ?
C67 C68 . 1.529(6) ?
C67 H67 . 1.0 ?
C68 H68A . 0.98 ?
C68 H68B . 0.98 ?
C68 H68C . 0.98 ?
C69 H69A . 0.98 ?
C69 H69B . 0.98 ?
C69 H69C . 0.98 ?
C70 C71 . 1.365(5) ?
C71 C72 . 1.534(5) ?
C72 C77 . 1.548(5) ?
C72 C73 . 1.554(5) ?
C72 C79 . 1.562(5) ?
C73 C74 . 1.547(5) ?
C73 H73A . 0.99 ?
C73 H73B . 0.99 ?
C74 C75 . 1.523(5) ?
C74 C76 . 1.534(6) ?
C75 H75A . 0.98 ?
C75 H75B . 0.98 ?
C75 H75C . 0.98 ?
C76 H76A . 0.98 ?
C76 H76B . 0.98 ?
C76 H76C . 0.98 ?
C77 C78 . 1.536(6) ?
C77 H77A . 0.99 ?
C77 H77B . 0.99 ?
C78 H78A . 0.98 ?
C78 H78B . 0.98 ?
C78 H78C . 0.98 ?
C79 C80 . 1.530(5) ?
C79 H79A . 0.99 ?
C79 H79B . 0.99 ?
C80 H80A . 0.98 ?
C80 H80B . 0.98 ?
C80 H80C . 0.98 ?
C81 C86 . 1.407(5) ?
C81 C82 . 1.417(5) ?
C82 C83 . 1.399(6) ?
C82 C90 . 1.514(5) ?
C83 C84 . 1.371(6) ?
C83 H83 . 0.95 ?
C84 C85 . 1.381(6) ?
C84 H84 . 0.95 ?
C85 C86 . 1.403(5) ?
C85 H85 . 0.95 ?
C86 C87 . 1.514(5) ?
C87 C89 . 1.525(5) ?
C87 C88 . 1.536(5) ?
C87 H87 . 1.0 ?
C88 H88A . 0.98 ?
C88 H88B . 0.98 ?
C88 H88C . 0.98 ?
C89 H89A . 0.98 ?
C89 H89B . 0.98 ?
C89 H89C . 0.98 ?
C90 C91 . 1.536(6) ?
C90 C92 . 1.537(6) ?
C90 H90 . 1.0 ?
C91 H91A . 0.98 ?
C91 H91B . 0.98 ?
C91 H91C . 0.98 ?
C92 H92A . 0.98 ?
C92 H92B . 0.98 ?
C92 H92C . 0.98 ?
C93 C94 . 1.362(5) ?
C94 C95 . 1.531(5) ?
C95 C102 . 1.510(6) ?
C95 C96 . 1.531(5) ?
C95 C100 . 1.595(7) ?
C96 C97 . 1.533(6) ?
C96 H96A . 0.99 ?
C96 H96B . 0.99 ?
C97 C98 . 1.518(6) ?
C97 C99 . 1.545(7) ?
C98 H98A . 0.98 ?
C98 H98B . 0.98 ?
C98 H98C . 0.98 ?
C99 H99A . 0.98 ?
C99 H99B . 0.98 ?
C99 H99C . 0.98 ?
C100 C101 . 1.441(7) ?
C100 H10C . 0.99 ?
C100 H10D . 0.99 ?
C101 H10G . 0.98 ?
C101 H10F . 0.98 ?
C101 H10E . 0.98 ?
C102 C103 . 1.545(6) ?
C102 H10H . 0.99 ?
C102 H10I . 0.99 ?
C103 H10J . 0.98 ?
C103 H10K . 0.98 ?
C103 H10L . 0.98 ?
C104 C105 . 1.408(6) ?
C104 C109 . 1.411(5) ?
C105 C106 . 1.394(5) ?
C105 C113 . 1.508(5) ?
C106 C107 . 1.393(6) ?
C106 H106 . 0.95 ?
C107 C108 . 1.373(6) ?
C107 H107 . 0.95 ?
C108 C109 . 1.402(5) ?
C108 H108 . 0.95 ?
C109 C110 . 1.509(6) ?
C110 C111 . 1.528(6) ?
C110 C112 . 1.540(6) ?
C110 H110 . 1.0 ?
C111 H11D . 0.98 ?
C111 H11E . 0.98 ?
C111 H11F . 0.98 ?
C112 H11G . 0.98 ?
C112 H11H . 0.98 ?
C112 H11I . 0.98 ?
C113 C115 . 1.535(6) ?
C113 C114 . 1.537(6) ?
C113 H113 . 1.0 ?
C114 H11J . 0.98 ?
C114 H11K . 0.98 ?
C114 H11L . 0.98 ?
C115 H11M . 0.98 ?
C115 H11N . 0.98 ?
C115 H11O . 0.98 ?
C116 C117 . 1.360(5) ?
C117 C118 . 1.534(5) ?
C118 C119 . 1.544(5) ?
C118 C125 . 1.545(5) ?
C118 C123 . 1.575(5) ?
C119 C120 . 1.536(5) ?
C119 H11P . 0.99 ?
C119 H11Q . 0.99 ?
C120 C121 . 1.521(5) ?
C120 C122 . 1.534(5) ?
C121 H12A . 0.98 ?
C121 H12B . 0.98 ?
C121 H12C . 0.98 ?
C122 H12D . 0.98 ?
C122 H12E . 0.98 ?
C122 H12F . 0.98 ?
C123 C124 . 1.530(5) ?
C123 H12G . 0.99 ?
C123 H12H . 0.99 ?
C124 H12I . 0.98 ?
C124 H12J . 0.98 ?
C124 H12K . 0.98 ?
C125 C126 . 1.533(6) ?
C125 H12L . 0.99 ?
C125 H12M . 0.99 ?
C126 H12N . 0.98 ?
C126 H12O . 0.98 ?
C126 H12P . 0.98 ?
C127 C132 . 1.406(6) ?
C127 C128 . 1.418(6) ?
C128 C129 . 1.399(6) ?
C128 C136 . 1.502(7) ?
C129 C130 . 1.382(9) ?
C129 H129 . 0.95 ?
C130 C131 . 1.374(9) ?
C130 H130 . 0.95 ?
C131 C132 . 1.404(7) ?
C131 H131 . 0.95 ?
C132 C133 . 1.510(7) ?
C133 C135 . 1.537(7) ?
C133 C134 . 1.537(7) ?
C133 H133 . 1.0 ?
C134 H13A . 0.98 ?
C134 H13B . 0.98 ?
C134 H13C . 0.98 ?
C135 H13D . 0.98 ?
C135 H13E . 0.98 ?
C135 H13F . 0.98 ?
C136 C138 . 1.534(6) ?
C136 C137 . 1.540(6) ?
C136 H136 . 1.0 ?
C137 H13G . 0.98 ?
C137 H13H . 0.98 ?
C137 H13I . 0.98 ?
C138 H13J . 0.98 ?
C138 H13K . 0.98 ?
C138 H13L . 0.98 ?
C139 C140 . 1.459(10) ?
C139 H13M . 0.98 ?
C139 H13N . 0.98 ?
C139 H13O . 0.98 ?
C140 C141 . 1.483(9) ?
C140 H14A . 0.99 ?
C140 H14B . 0.99 ?
C141 C142 . 1.447(10) ?
C141 H14C . 0.99 ?
C141 H14D . 0.99 ?
C142 C143 . 1.470(12) ?
C142 H14E . 0.99 ?
C142 H14F . 0.99 ?
C143 C144 . 1.474(12) ?
C143 H14G . 0.99 ?
C143 H14H . 0.99 ?
C144 H14I . 0.98 ?
C144 H14J . 0.98 ?
C144 H14K . 0.98 ?

loop_
_geom_torsion_atom_site_label_1
_geom_torsion_atom_site_label_2
_geom_torsion_atom_site_label_3
_geom_torsion_atom_site_label_4
_geom_torsion_site_symmetry_1
_geom_torsion_site_symmetry_2
_geom_torsion_site_symmetry_3
_geom_torsion_site_symmetry_4
_geom_torsion
_geom_torsion_publ_flag
Na2 O2 C1 O1 . . . . -113.8(5) ?
Na1 O2 C1 O1 . . . . 44.6(3) ?
Na3 O2 C1 O1 . . . . -33.5(3) ?
Na2 O2 C1 C2 . . . . 63.5(6) ?
Na1 O2 C1 C2 . . . . -138.1(3) ?
Na3 O2 C1 C2 . . . . 143.8(3) ?
Na12 O1 C1 O2 . . . . 106.8(4) ?
Na11 O1 C1 O2 . . . . -98.8(3) ?
Na3 O1 C1 O2 . . . . 35.0(3) ?
Na1 O1 C1 O2 . . . . -36.6(3) ?
Na12 O1 C1 C2 . . . . -70.5(6) ?
Na11 O1 C1 C2 . . . . 83.9(4) ?
Na3 O1 C1 C2 . . . . -142.2(3) ?
Na1 O1 C1 C2 . . . . 146.2(4) ?
O2 C1 C2 N1 . . . . 11.9(6) ?
O1 C1 C2 N1 . . . . -171.0(3) ?
O2 C1 C2 C3 . . . . -179.4(3) ?
O1 C1 C2 C3 . . . . -2.4(6) ?
C12 N1 C2 C1 . . . . -43.0(5) ?
C5 N1 C2 C1 . . . . 147.4(4) ?
C12 N1 C2 C3 . . . . 146.3(3) ?
C5 N1 C2 C3 . . . . -23.3(4) ?
C1 C2 C3 C8 . . . . -45.8(5) ?
N1 C2 C3 C8 . . . . 124.2(3) ?
C1 C2 C3 C4 . . . . -166.6(4) ?
N1 C2 C3 C4 . . . . 3.4(4) ?
C1 C2 C3 C10 . . . . 80.5(5) ?
N1 C2 C3 C10 . . . . -109.5(3) ?
C8 C3 C4 C5 . . . . -104.3(4) ?
C2 C3 C4 C5 . . . . 16.5(4) ?
C10 C3 C4 C5 . . . . 133.7(3) ?
C12 N1 C5 C7 . . . . -17.6(5) ?
C2 N1 C5 C7 . . . . 152.2(3) ?
C12 N1 C5 C4 . . . . -137.5(3) ?
C2 N1 C5 C4 . . . . 32.4(4) ?
C12 N1 C5 C6 . . . . 105.8(4) ?
C2 N1 C5 C6 . . . . -84.3(4) ?
C3 C4 C5 N1 . . . . -29.7(4) ?
C3 C4 C5 C7 . . . . -149.6(3) ?
C3 C4 C5 C6 . . . . 89.5(4) ?
C4 C3 C8 C9 . . . . -60.9(5) ?
C2 C3 C8 C9 . . . . -175.5(4) ?
C10 C3 C8 C9 . . . . 57.9(5) ?
C8 C3 C10 C11 . . . . 61.9(5) ?
C4 C3 C10 C11 . . . . -175.5(4) ?
C2 C3 C10 C11 . . . . -65.0(5) ?
C2 N1 C12 C17 . . . . -76.5(4) ?
C5 N1 C12 C17 . . . . 91.7(4) ?
C2 N1 C12 C13 . . . . 105.8(4) ?
C5 N1 C12 C13 . . . . -86.0(4) ?
C17 C12 C13 C14 . . . . 2.9(5) ?
N1 C12 C13 C14 . . . . -179.4(3) ?
C17 C12 C13 C21 . . . . -176.2(3) ?
N1 C12 C13 C21 . . . . 1.5(5) ?
C12 C13 C14 C15 . . . . -0.6(6) ?
C21 C13 C14 C15 . . . . 178.6(4) ?
C13 C14 C15 C16 . . . . -1.6(6) ?
C14 C15 C16 C17 . . . . 1.5(6) ?
C15 C16 C17 C12 . . . . 0.8(6) ?
C15 C16 C17 C18 . . . . -177.8(4) ?
C13 C12 C17 C16 . . . . -3.0(5) ?
N1 C12 C17 C16 . . . . 179.3(3) ?
C13 C12 C17 C18 . . . . 175.6(3) ?
N1 C12 C17 C18 . . . . -2.1(5) ?
C16 C17 C18 C20 . . . . -77.2(5) ?
C12 C17 C18 C20 . . . . 104.2(4) ?
C16 C17 C18 C19 . . . . 47.6(5) ?
C12 C17 C18 C19 . . . . -131.0(4) ?
C14 C13 C21 C22 . . . . 57.3(5) ?
C12 C13 C21 C22 . . . . -123.6(4) ?
C14 C13 C21 C23 . . . . -66.1(4) ?
C12 C13 C21 C23 . . . . 113.0(4) ?
Na4 O3 C24 O4 . . . . 87.7(4) ?
Na3 O3 C24 O4 . . . . -17.9(3) ?
Na2 O3 C24 O4 . . . . -108.3(3) ?
Na4 O3 C24 C25 . . . . -92.7(4) ?
Na3 O3 C24 C25 . . . . 161.6(3) ?
Na2 O3 C24 C25 . . . . 71.3(3) ?
Na6 O4 C24 O3 . . . . -161.3(3) ?
Na5 O4 C24 O3 . . . . -57.6(3) ?
Na1 O4 C24 O3 . . . . 89.6(3) ?
Na3 O4 C24 O3 . . . . 16.0(3) ?
Na6 O4 C24 C25 . . . . 19.1(6) ?
Na5 O4 C24 C25 . . . . 122.9(3) ?
Na1 O4 C24 C25 . . . . -89.9(3) ?
Na3 O4 C24 C25 . . . . -163.5(3) ?
O3 C24 C25 N2 . . . . 2.8(5) ?
O4 C24 C25 N2 . . . . -177.7(3) ?
O3 C24 C25 C26 . . . . -173.4(3) ?
O4 C24 C25 C26 . . . . 6.2(6) ?
C35 N2 C25 C24 . . . . 54.1(5) ?
C28 N2 C25 C24 . . . . -163.0(3) ?
C35 N2 C25 C26 . . . . -129.1(3) ?
C28 N2 C25 C26 . . . . 13.8(4) ?
C24 C25 C26 C31 . . . . 63.5(5) ?
N2 C25 C26 C31 . . . . -112.9(3) ?
C24 C25 C26 C27 . . . . -179.6(4) ?
N2 C25 C26 C27 . . . . 4.0(4) ?
C24 C25 C26 C33 . . . . -57.5(5) ?
N2 C25 C26 C33 . . . . 126.1(3) ?
C25 C26 C27 C28 . . . . -19.8(4) ?
C31 C26 C27 C28 . . . . 97.5(3) ?
C33 C26 C27 C28 . . . . -142.1(3) ?
C35 N2 C28 C30 . . . . -123.6(3) ?
C25 N2 C28 C30 . . . . 93.7(3) ?
C35 N2 C28 C29 . . . . -2.6(5) ?
C25 N2 C28 C29 . . . . -145.3(3) ?
C35 N2 C28 C27 . . . . 117.3(3) ?
C25 N2 C28 C27 . . . . -25.3(4) ?
C26 C27 C28 N2 . . . . 28.3(4) ?
C26 C27 C28 C30 . . . . -88.8(4) ?
C26 C27 C28 C29 . . . . 149.4(3) ?
C25 C26 C31 C32 . . . . -179.1(3) ?
C27 C26 C31 C32 . . . . 69.9(4) ?
C33 C26 C31 C32 . . . . -54.3(4) ?
C25 C26 C33 C34 . . . . -134.9(3) ?
C31 C26 C33 C34 . . . . 102.1(4) ?
C27 C26 C33 C34 . . . . -20.0(5) ?
C25 N2 C35 C36 . . . . 50.9(5) ?
C28 N2 C35 C36 . . . . -87.6(4) ?
C25 N2 C35 C40 . . . . -128.4(3) ?
C28 N2 C35 C40 . . . . 93.1(4) ?
C40 C35 C36 C37 . . . . 1.1(5) ?
N2 C35 C36 C37 . . . . -178.2(3) ?
C40 C35 C36 C44 . . . . -178.9(3) ?
N2 C35 C36 C44 . . . . 1.8(6) ?
C35 C36 C37 C38 . . . . -2.6(6) ?
C44 C36 C37 C38 . . . . 177.4(4) ?
C36 C37 C38 C39 . . . . 1.6(6) ?
C37 C38 C39 C40 . . . . 0.9(6) ?
C38 C39 C40 C35 . . . . -2.3(6) ?
C38 C39 C40 C41 . . . . 175.5(4) ?
C36 C35 C40 C39 . . . . 1.3(5) ?
N2 C35 C40 C39 . . . . -179.4(3) ?
C36 C35 C40 C41 . . . . -176.4(3) ?
N2 C35 C40 C41 . . . . 3.0(5) ?
C39 C40 C41 C42 . . . . 66.4(4) ?
C35 C40 C41 C42 . . . . -115.9(4) ?
C39 C40 C41 C43 . . . . -58.0(5) ?
C35 C40 C41 C43 . . . . 119.7(4) ?
C37 C36 C44 C45 . . . . 66.6(5) ?
C35 C36 C44 C45 . . . . -113.4(4) ?
C37 C36 C44 C46 . . . . -57.0(5) ?
C35 C36 C44 C46 . . . . 122.9(4) ?
Na4 O5 C47 O6 . . . . 106.5(4) ?
Na5 O5 C47 O6 . . . . -32.6(3) ?
Na3 O5 C47 O6 . . . . 36.1(3) ?
Na4 O5 C47 C48 . . . . -70.3(5) ?
Na5 O5 C47 C48 . . . . 150.6(3) ?
Na3 O5 C47 C48 . . . . -140.7(4) ?
Na12 O6 C47 O5 . . . . -127.1(4) ?
Na7 O6 C47 O5 . . . . 91.2(3) ?
Na3 O6 C47 O5 . . . . -43.0(3) ?
Na5 O6 C47 O5 . . . . 24.9(3) ?
Na12 O6 C47 C48 . . . . 49.7(6) ?
Na7 O6 C47 C48 . . . . -92.1(4) ?
Na3 O6 C47 C48 . . . . 133.8(3) ?
Na5 O6 C47 C48 . . . . -158.3(4) ?
O5 C47 C48 N3 . . . . -7.0(6) ?
O6 C47 C48 N3 . . . . 176.4(3) ?
O5 C47 C48 C49 . . . . -176.6(3) ?
O6 C47 C48 C49 . . . . 6.8(6) ?
C58 N3 C48 C47 . . . . 45.7(5) ?
C51 N3 C48 C47 . . . . -161.4(3) ?
C58 N3 C48 C49 . . . . -143.0(3) ?
C51 N3 C48 C49 . . . . 9.9(4) ?
C47 C48 C49 C50 . . . . -179.5(4) ?
N3 C48 C49 C50 . . . . 9.9(4) ?
C47 C48 C49 C56 . . . . -63.2(5) ?
N3 C48 C49 C56 . . . . 126.2(3) ?
C47 C48 C49 C54 . . . . 58.8(5) ?
N3 C48 C49 C54 . . . . -111.8(4) ?
C48 C49 C50 C51 . . . . -25.1(4) ?
C56 C49 C50 C51 . . . . -143.3(3) ?
C54 C49 C50 C51 . . . . 94.3(4) ?
C58 N3 C51 C53 . . . . -114.0(4) ?
C48 N3 C51 C53 . . . . 93.2(4) ?
C58 N3 C51 C52 . . . . 8.7(5) ?
C48 N3 C51 C52 . . . . -144.0(3) ?
C58 N3 C51 C50 . . . . 127.9(4) ?
C48 N3 C51 C50 . . . . -24.8(4) ?
C49 C50 C51 N3 . . . . 31.2(4) ?
C49 C50 C51 C53 . . . . -86.9(4) ?
C49 C50 C51 C52 . . . . 150.9(3) ?
C50 C49 C54 C55 . . . . 30.8(5) ?
C48 C49 C54 C55 . . . . 144.8(4) ?
C56 C49 C54 C55 . . . . -91.6(4) ?
C50 C49 C56 C57 . . . . -67.1(5) ?
C48 C49 C56 C57 . . . . -178.8(4) ?
C54 C49 C56 C57 . . . . 58.2(5) ?
C48 N3 C58 C59 . . . . -121.0(4) ?
C51 N3 C58 C59 . . . . 89.6(4) ?
C48 N3 C58 C63 . . . . 58.8(5) ?
C51 N3 C58 C63 . . . . -90.6(5) ?
N3 C58 C59 C60 . . . . -177.7(3) ?
C63 C58 C59 C60 . . . . 2.5(5) ?
N3 C58 C59 C67 . . . . 4.9(5) ?
C63 C58 C59 C67 . . . . -174.9(3) ?
C58 C59 C60 C61 . . . . -3.0(6) ?
C67 C59 C60 C61 . . . . 174.4(4) ?
C59 C60 C61 C62 . . . . 0.5(6) ?
C60 C61 C62 C63 . . . . 2.5(6) ?
C60 C61 C62 Na4 . . . . -66.4(4) ?
C61 C62 C63 C58 . . . . -3.0(6) ?
Na4 C62 C63 C58 . . . . 67.0(3) ?
C61 C62 C63 C64 . . . . 176.8(4) ?
Na4 C62 C63 C64 . . . . -113.2(3) ?
C61 C62 C63 Na4 . . . . -70.0(4) ?
C59 C58 C63 C62 . . . . 0.4(5) ?
N3 C58 C63 C62 . . . . -179.4(3) ?
C59 C58 C63 C64 . . . . -179.3(3) ?
N3 C58 C63 C64 . . . . 0.9(6) ?
C59 C58 C63 Na4 . . . . 66.6(3) ?
N3 C58 C63 Na4 . . . . -113.2(3) ?
C62 C63 C64 C65 . . . . -47.5(5) ?
C58 C63 C64 C65 . . . . 132.3(4) ?
Na4 C63 C64 C65 . . . . -135.8(3) ?
C62 C63 C64 C66 . . . . 77.4(5) ?
C58 C63 C64 C66 . . . . -102.8(4) ?
Na4 C63 C64 C66 . . . . -10.9(4) ?
C60 C59 C67 C69 . . . . 65.3(5) ?
C58 C59 C67 C69 . . . . -117.3(4) ?
C60 C59 C67 C68 . . . . -58.8(5) ?
C58 C59 C67 C68 . . . . 118.6(4) ?
Na10 O8 C70 O7 . . . . -22.8(3) ?
Na8 O8 C70 O7 . . . . 90.3(3) ?
Na9 O8 C70 O7 . . . . -110.5(3) ?
Na10 O8 C70 C71 . . . . 157.7(3) ?
Na8 O8 C70 C71 . . . . -89.2(4) ?
Na9 O8 C70 C71 . . . . 70.0(3) ?
Na5 O7 C70 O8 . . . . -154.0(3) ?
Na6 O7 C70 O8 . . . . -50.5(3) ?
Na7 O7 C70 O8 . . . . 92.2(3) ?
Na10 O7 C70 O8 . . . . 19.4(3) ?
Na5 O7 C70 C71 . . . . 25.4(7) ?
Na6 O7 C70 C71 . . . . 129.0(3) ?
Na7 O7 C70 C71 . . . . -88.4(4) ?
Na10 O7 C70 C71 . . . . -161.1(3) ?
O8 C70 C71 N4 . . . . 2.5(5) ?
O7 C70 C71 N4 . . . . -177.0(3) ?
O8 C70 C71 C72 . . . . -174.2(3) ?
O7 C70 C71 C72 . . . . 6.3(6) ?
C81 N4 C71 C70 . . . . 53.8(5) ?
C74 N4 C71 C70 . . . . -164.4(3) ?
C81 N4 C71 C72 . . . . -129.0(3) ?
C74 N4 C71 C72 . . . . 12.8(4) ?
C70 C71 C72 C77 . . . . 64.6(5) ?
N4 C71 C72 C77 . . . . -112.3(3) ?
C70 C71 C72 C73 . . . . -178.6(4) ?
N4 C71 C72 C73 . . . . 4.5(4) ?
C70 C71 C72 C79 . . . . -55.6(5) ?
N4 C71 C72 C79 . . . . 127.5(3) ?
C71 C72 C73 C74 . . . . -19.6(4) ?
C77 C72 C73 C74 . . . . 97.0(4) ?
C79 C72 C73 C74 . . . . -142.4(3) ?
C81 N4 C74 C75 . . . . -2.8(5) ?
C71 N4 C74 C75 . . . . -143.5(3) ?
C81 N4 C74 C76 . . . . -124.5(4) ?
C71 N4 C74 C76 . . . . 94.8(4) ?
C81 N4 C74 C73 . . . . 116.4(4) ?
C71 N4 C74 C73 . . . . -24.3(4) ?
C72 C73 C74 N4 . . . . 27.5(4) ?
C72 C73 C74 C75 . . . . 148.5(3) ?
C72 C73 C74 C76 . . . . -90.1(4) ?
C71 C72 C77 C78 . . . . 177.4(3) ?
C73 C72 C77 C78 . . . . 66.3(5) ?
C79 C72 C77 C78 . . . . -58.4(4) ?
C71 C72 C79 C80 . . . . -133.1(3) ?
C77 C72 C79 C80 . . . . 105.0(4) ?
C73 C72 C79 C80 . . . . -17.4(5) ?
C71 N4 C81 C86 . . . . 48.2(5) ?
C74 N4 C81 C86 . . . . -88.7(4) ?
C71 N4 C81 C82 . . . . -128.7(4) ?
C74 N4 C81 C82 . . . . 94.3(4) ?
C86 C81 C82 C83 . . . . -2.0(5) ?
N4 C81 C82 C83 . . . . 175.1(3) ?
C86 C81 C82 C90 . . . . -179.1(3) ?
N4 C81 C82 C90 . . . . -1.9(5) ?
C81 C82 C83 C84 . . . . -1.0(6) ?
C90 C82 C83 C84 . . . . 176.2(4) ?
C82 C83 C84 C85 . . . . 2.1(6) ?
C83 C84 C85 C86 . . . . -0.2(6) ?
C84 C85 C86 C81 . . . . -2.8(6) ?
C84 C85 C86 C87 . . . . 176.7(3) ?
C82 C81 C86 C85 . . . . 3.8(5) ?
N4 C81 C86 C85 . . . . -173.2(3) ?
C82 C81 C86 C87 . . . . -175.6(3) ?
N4 C81 C86 C87 . . . . 7.4(5) ?
C85 C86 C87 C89 . . . . 64.8(4) ?
C81 C86 C87 C89 . . . . -115.8(4) ?
C85 C86 C87 C88 . . . . -58.4(5) ?
C81 C86 C87 C88 . . . . 121.0(4) ?
C83 C82 C90 C91 . . . . 65.3(5) ?
C81 C82 C90 C91 . . . . -117.6(4) ?
C83 C82 C90 C92 . . . . -57.0(5) ?
C81 C82 C90 C92 . . . . 120.1(4) ?
Na9 O9 C93 O10 . . . . -113.8(5) ?
Na7 O9 C93 O10 . . . . 55.1(3) ?
Na10 O9 C93 O10 . . . . -27.4(3) ?
Na9 O9 C93 C94 . . . . 64.3(7) ?
Na7 O9 C93 C94 . . . . -126.8(4) ?
Na10 O9 C93 C94 . . . . 150.8(4) ?
Na11 O10 C93 O9 . . . . 100.0(6) ?
Na12 O10 C93 O9 . . . . -102.9(3) ?
Na10 O10 C93 O9 . . . . 28.0(3) ?
Na7 O10 C93 O9 . . . . -42.7(3) ?
Na11 O10 C93 C94 . . . . -78.1(7) ?
Na12 O10 C93 C94 . . . . 78.9(4) ?
Na10 O10 C93 C94 . . . . -150.1(4) ?
Na7 O10 C93 C94 . . . . 139.2(4) ?
O9 C93 C94 N5 . . . . 12.4(6) ?
O10 C93 C94 N5 . . . . -169.6(3) ?
O9 C93 C94 C95 . . . . 179.3(4) ?
O10 C93 C94 C95 . . . . -2.8(7) ?
C104 N5 C94 C93 . . . . -47.1(6) ?
C97 N5 C94 C93 . . . . 157.5(4) ?
C104 N5 C94 C95 . . . . 143.9(4) ?
C97 N5 C94 C95 . . . . -11.6(5) ?
C93 C94 C95 C102 . . . . -53.4(6) ?
N5 C94 C95 C102 . . . . 114.7(4) ?
C93 C94 C95 C96 . . . . -174.6(4) ?
N5 C94 C95 C96 . . . . -6.4(4) ?
C93 C94 C95 C100 . . . . 74.6(6) ?
N5 C94 C95 C100 . . . . -117.2(4) ?
C102 C95 C96 C97 . . . . -98.7(4) ?
C94 C95 C96 C97 . . . . 21.6(5) ?
C100 C95 C96 C97 . . . . 139.8(4) ?
C104 N5 C97 C98 . . . . -10.8(6) ?
C94 N5 C97 C98 . . . . 144.2(4) ?
C104 N5 C97 C96 . . . . -130.8(4) ?
C94 N5 C97 C96 . . . . 24.2(4) ?
C104 N5 C97 C99 . . . . 113.0(4) ?
C94 N5 C97 C99 . . . . -92.0(4) ?
C95 C96 C97 N5 . . . . -28.4(5) ?
C95 C96 C97 C98 . . . . -148.7(4) ?
C95 C96 C97 C99 . . . . 88.8(5) ?
C102 C95 C100 C101 . . . . 66.4(6) ?
C94 C95 C100 C101 . . . . -61.6(6) ?
C96 C95 C100 C101 . . . . -171.4(5) ?
C94 C95 C102 C103 . . . . -164.6(5) ?
C96 C95 C102 C103 . . . . -50.1(7) ?
C100 C95 C102 C103 . . . . 66.6(7) ?
C94 N5 C104 C105 . . . . -56.1(5) ?
C97 N5 C104 C105 . . . . 96.2(5) ?
C94 N5 C104 C109 . . . . 121.9(4) ?
C97 N5 C104 C109 . . . . -85.9(5) ?
C109 C104 C105 C106 . . . . -4.7(6) ?
N5 C104 C105 C106 . . . . 173.3(3) ?
C109 C104 C105 C113 . . . . 174.0(4) ?
N5 C104 C105 C113 . . . . -8.0(6) ?
C104 C105 C106 C107 . . . . 1.7(6) ?
C113 C105 C106 C107 . . . . -177.1(4) ?
C105 C106 C107 C108 . . . . 1.9(6) ?
C105 C106 C107 Na9 . . . . -69.8(4) ?
C106 C107 C108 C109 . . . . -2.6(6) ?
Na9 C107 C108 C109 . . . . 72.6(4) ?
C107 C108 C109 C104 . . . . -0.4(6) ?
C107 C108 C109 C110 . . . . -178.5(4) ?
C105 C104 C109 C108 . . . . 4.0(5) ?
N5 C104 C109 C108 . . . . -174.0(3) ?
C105 C104 C109 C110 . . . . -177.9(4) ?
N5 C104 C109 C110 . . . . 4.1(5) ?
C108 C109 C110 C111 . . . . 57.3(5) ?
C104 C109 C110 C111 . . . . -120.8(4) ?
C108 C109 C110 C112 . . . . -66.9(5) ?
C104 C109 C110 C112 . . . . 115.1(4) ?
C106 C105 C113 C115 . . . . -68.6(5) ?
C104 C105 C113 C115 . . . . 112.7(4) ?
C106 C105 C113 C114 . . . . 55.8(5) ?
C104 C105 C113 C114 . . . . -122.8(4) ?
Na8 O11 C116 C117 . . . . -80.7(5) ?
Na6 O11 C116 C117 . . . . 156.0(3) ?
Na10 O11 C116 C117 . . . . -142.3(4) ?
Na8 O11 C116 O12 . . . . 97.1(4) ?
Na6 O11 C116 O12 . . . . -26.2(3) ?
Na10 O11 C116 O12 . . . . 35.6(3) ?
Na11 O12 C116 O11 . . . . -141.8(3) ?
Na1 O12 C116 O11 . . . . 92.5(3) ?
Na10 O12 C116 O11 . . . . -47.8(3) ?
Na6 O12 C116 O11 . . . . 21.6(3) ?
Na11 O12 C116 C117 . . . . 36.1(6) ?
Na1 O12 C116 C117 . . . . -89.7(4) ?
Na10 O12 C116 C117 . . . . 130.1(3) ?
Na6 O12 C116 C117 . . . . -160.5(4) ?
O11 C116 C117 N6 . . . . -8.2(6) ?
O12 C116 C117 N6 . . . . 174.1(3) ?
O11 C116 C117 C118 . . . . -174.6(4) ?
O12 C116 C117 C118 . . . . 7.7(6) ?
C127 N6 C117 C116 . . . . 51.3(6) ?
C120 N6 C117 C116 . . . . -157.5(4) ?
C127 N6 C117 C118 . . . . -140.1(4) ?
C120 N6 C117 C118 . . . . 11.2(4) ?
C116 C117 C118 C119 . . . . 175.7(4) ?
N6 C117 C118 C119 . . . . 8.1(4) ?
C116 C117 C118 C125 . . . . -66.9(5) ?
N6 C117 C118 C125 . . . . 125.5(4) ?
C116 C117 C118 C123 . . . . 54.9(5) ?
N6 C117 C118 C123 . . . . -112.7(3) ?
C117 C118 C119 C120 . . . . -23.8(4) ?
C125 C118 C119 C120 . . . . -142.8(3) ?
C123 C118 C119 C120 . . . . 95.0(4) ?
C127 N6 C120 C121 . . . . 6.8(6) ?
C117 N6 C120 C121 . . . . -144.7(4) ?
C127 N6 C120 C122 . . . . -116.7(4) ?
C117 N6 C120 C122 . . . . 91.8(4) ?
C127 N6 C120 C119 . . . . 126.1(4) ?
C117 N6 C120 C119 . . . . -25.5(4) ?
C118 C119 C120 N6 . . . . 30.6(4) ?
C118 C119 C120 C121 . . . . 151.5(3) ?
C118 C119 C120 C122 . . . . -87.3(4) ?
C117 C118 C123 C124 . . . . 143.9(4) ?
C119 C118 C123 C124 . . . . 30.3(5) ?
C125 C118 C123 C124 . . . . -92.4(4) ?
C117 C118 C125 C126 . . . . 178.6(4) ?
C119 C118 C125 C126 . . . . -69.0(5) ?
C123 C118 C125 C126 . . . . 55.8(5) ?
C117 N6 C127 C132 . . . . 56.6(5) ?
C120 N6 C127 C132 . . . . -91.3(5) ?
C117 N6 C127 C128 . . . . -123.7(4) ?
C120 N6 C127 C128 . . . . 88.4(5) ?
C132 C127 C128 C129 . . . . 3.0(6) ?
N6 C127 C128 C129 . . . . -176.7(4) ?
C132 C127 C128 C136 . . . . -174.9(4) ?
N6 C127 C128 C136 . . . . 5.4(6) ?
C127 C128 C129 C130 . . . . -4.0(7) ?
C136 C128 C129 C130 . . . . 174.1(5) ?
C128 C129 C130 C131 . . . . 1.7(9) ?
C129 C130 C131 C132 . . . . 1.6(9) ?
C130 C131 C132 C127 . . . . -2.4(8) ?
C130 C131 C132 C133 . . . . 176.4(5) ?
C128 C127 C132 C131 . . . . 0.0(6) ?
N6 C127 C132 C131 . . . . 179.7(4) ?
C128 C127 C132 C133 . . . . -178.7(4) ?
N6 C127 C132 C133 . . . . 1.0(6) ?
C131 C132 C133 C135 . . . . 78.6(6) ?
C127 C132 C133 C135 . . . . -102.6(5) ?
C131 C132 C133 C134 . . . . -46.8(6) ?
C127 C132 C133 C134 . . . . 132.0(5) ?
C129 C128 C136 C138 . . . . -56.9(5) ?
C127 C128 C136 C138 . . . . 121.1(4) ?
C129 C128 C136 C137 . . . . 67.9(5) ?
C127 C128 C136 C137 . . . . -114.1(4) ?
C139 C140 C141 C142 . . . . 179.7(7) ?
C140 C141 C142 C143 . . . . 172.2(8) ?
C141 C142 C143 C144 . . . . 178.0(10) ?
